data_4108071
loop_
_publ_author_name
'John J. Curley'
'Timothy R. Cook'
'Steven Y. Reece'
'Peter M\"uller'
'Christopher C. Cummins'

_publ_contact_author_address
;Massachusetts Institute of Technology
77 Massachusetts Avenue
Cambridge, MA
02139
6-435
;
_publ_contact_author_email ccummins@mit.edu
_publ_contact_author_name 'Christopher C. Cummins'
_publ_section_title
;
 Shining Light on Dinitrogen Cleavage: Structural Features, Redox
 Chemistry, and Photochemistry of the Key Intermediate Bridging Dinitrogen
 Complex
;
_journal_name_full 'Journal of the American Chemical Society'
_journal_page_first 9394
_journal_page_last 9405
_journal_paper_doi 10.1021/ja8002638
_journal_volume 130
_journal_year 2008
_chemical_formula_sum 'C36 H54 Mo N4'
_chemical_formula_weight 638.77
_chemical_name_common 'compound 3 in main text'
_chemical_name_systematic
; 
 ? 
;
_space_group_IT_number 14
_symmetry_cell_setting monoclinic
_symmetry_space_group_name_Hall '-P 2ybc'
_symmetry_space_group_name_H-M 'P 1 21/c 1'
_atom_sites_solution_hydrogens geom
_atom_sites_solution_primary direct
_atom_sites_solution_secondary difmap
_audit_creation_method SHELXL-97
_cell_angle_alpha 90.00
_cell_angle_beta 112.022(2)
_cell_angle_gamma 90.00
_cell_formula_units_Z 16
_cell_length_a 37.061(3)
_cell_length_b 14.5586(11)
_cell_length_c 27.9278(17)
_cell_measurement_reflns_used 8277
_cell_measurement_temperature 100(2)
_cell_measurement_theta_max 29.10
_cell_measurement_theta_min 2.30
_cell_volume 13969.2(18)
_computing_cell_refinement 'Bruker SMART'
_computing_data_collection 'Bruker SMART'
_computing_data_reduction 'Bruker SAINT'
_computing_molecular_graphics 'Bruker SHELXTL'
_computing_publication_material 'Bruker SHELXTL'
_computing_structure_refinement 'SHELXL-97 (Sheldrick, 1997)'
_computing_structure_solution 'SHELXS-97 (Sheldrick, 1990)'
_diffrn_ambient_temperature 100(2)
_diffrn_measured_fraction_theta_full 1.000
_diffrn_measured_fraction_theta_max 1.000
_diffrn_measurement_device_type 'CCD area detector'
_diffrn_measurement_method 'phi and omega scans'
_diffrn_radiation_monochromator graphite
_diffrn_radiation_source 'fine-focus sealed tube'
_diffrn_radiation_type MoK\a
_diffrn_radiation_wavelength 0.71073
_diffrn_reflns_av_R_equivalents 0.0827
_diffrn_reflns_av_sigmaI/netI 0.0568
_diffrn_reflns_limit_h_max 50
_diffrn_reflns_limit_h_min -50
_diffrn_reflns_limit_k_max 19
_diffrn_reflns_limit_k_min -19
_diffrn_reflns_limit_l_max 38
_diffrn_reflns_limit_l_min -38
_diffrn_reflns_number 301695
_diffrn_reflns_theta_full 29.00
_diffrn_reflns_theta_max 29.00
_diffrn_reflns_theta_min 0.59
_exptl_absorpt_coefficient_mu 0.404
_exptl_absorpt_correction_T_max 0.9723
_exptl_absorpt_correction_T_min 0.9531
_exptl_absorpt_correction_type none
_exptl_crystal_colour orange
_exptl_crystal_density_diffrn 1.215
_exptl_crystal_description octahedral
_exptl_crystal_F_000 5440
_exptl_crystal_size_max 0.12
_exptl_crystal_size_mid 0.10
_exptl_crystal_size_min 0.07
_refine_diff_density_max 2.495
_refine_diff_density_min -2.077
_refine_diff_density_rms 0.165
_refine_ls_extinction_method none
_refine_ls_goodness_of_fit_ref 1.088
_refine_ls_hydrogen_treatment constr
_refine_ls_matrix_type full
_refine_ls_number_parameters 2212
_refine_ls_number_reflns 37128
_refine_ls_number_restraints 8788
_refine_ls_restrained_S_all 1.014
_refine_ls_R_factor_all 0.0764
_refine_ls_R_factor_gt 0.0633
_refine_ls_shift/su_max 0.001
_refine_ls_shift/su_mean 0.000
_refine_ls_structure_factor_coef Fsqd
_refine_ls_weighting_details 'calc w=1/[\s^2^(Fo^2^)+(0.1269P)^2^+8.5095P] where P=(Fo^2^+2Fc^2^)/3'
_refine_ls_weighting_scheme calc
_refine_ls_wR_factor_gt 0.1815
_refine_ls_wR_factor_ref 0.1954
_reflns_number_gt 31557
_reflns_number_total 37128
_reflns_threshold_expression >2sigma(I)
_cod_data_source_file ja8002638-file001_2.cif
_cod_data_source_block 05171-mono
_cod_original_cell_volume 13969.3(17)
_cod_database_code 4108071

loop_
_symmetry_equiv_pos_as_xyz
'x, y, z'
'-x, y+1/2, -z+1/2'
'-x, -y, -z'
'x, -y-1/2, z-1/2'

loop_
_atom_site_label
_atom_site_type_symbol
_atom_site_fract_x
_atom_site_fract_y
_atom_site_fract_z
_atom_site_U_iso_or_equiv
_atom_site_adp_type
_atom_site_occupancy
_atom_site_symmetry_multiplicity
_atom_site_calc_flag
_atom_site_refinement_flags
_atom_site_disorder_assembly
_atom_site_disorder_group
N104 N 0.17152(11) 0.7413(3) 0.38978(17) 0.0171(9) Uani 1 1 d D . .
Mo1 Mo 0.214223(11) 0.74097(2) 0.437892(16) 0.01287(9) Uani 1 1 d D . .
N101 N 0.25109(11) 0.7539(2) 0.40301(16) 0.0175(8) Uani 1 1 d D . .
C111 C 0.28609(12) 0.8012(3) 0.43536(17) 0.0225(9) Uani 1 1 d D . .
C112 C 0.29066(13) 0.8947(3) 0.4316(2) 0.0282(10) Uani 1 1 d D . .
H112 H 0.2703 0.9289 0.4069 0.034 Uiso 1 1 calc R . .
C113 C 0.32447(15) 0.9407(4) 0.4629(2) 0.0369(13) Uani 1 1 d D . .
C13A C 0.32921(19) 1.0437(4) 0.4595(3) 0.0501(18) Uani 1 1 d D . .
H13A H 0.3547 1.0624 0.4845 0.075 Uiso 0.50 1 calc PR . .
H13B H 0.3087 1.0753 0.4672 0.075 Uiso 0.50 1 calc PR . .
H13C H 0.3273 1.0599 0.4246 0.075 Uiso 0.50 1 calc PR . .
H13D H 0.3057 1.0693 0.4330 0.075 Uiso 0.50 1 calc PR . .
H13E H 0.3518 1.0564 0.4503 0.075 Uiso 0.50 1 calc PR . .
H13F H 0.3332 1.0718 0.4930 0.075 Uiso 0.50 1 calc PR . .
C114 C 0.35338(14) 0.8875(3) 0.4998(2) 0.0317(11) Uani 1 1 d D . .
H114 H 0.3765 0.9169 0.5220 0.038 Uiso 1 1 calc R . .
C115 C 0.34940(13) 0.7945(3) 0.5051(2) 0.0276(10) Uani 1 1 d D . .
C15A C 0.38045(16) 0.7399(4) 0.5440(3) 0.0368(15) Uani 1 1 d D . .
H15A H 0.3724 0.6754 0.5418 0.055 Uiso 0.50 1 calc PR . .
H15B H 0.3850 0.7636 0.5786 0.055 Uiso 0.50 1 calc PR . .
H15C H 0.4045 0.7446 0.5372 0.055 Uiso 0.50 1 calc PR . .
H15D H 0.4022 0.7803 0.5632 0.055 Uiso 0.50 1 calc PR . .
H15E H 0.3896 0.6921 0.5265 0.055 Uiso 0.50 1 calc PR . .
H15F H 0.3701 0.7111 0.5679 0.055 Uiso 0.50 1 calc PR . .
C116 C 0.31536(13) 0.7489(3) 0.4719(2) 0.0204(11) Uani 1 1 d D . .
H116 H 0.3125 0.6845 0.4744 0.024 Uiso 1 1 calc R . .
C117 C 0.24430(14) 0.7437(3) 0.34674(19) 0.0192(10) Uani 1 1 d D . .
C118 C 0.22488(15) 0.6506(3) 0.3283(2) 0.0293(11) Uani 1 1 d D . .
H11A H 0.1997 0.6488 0.3322 0.044 Uiso 1 1 calc R . .
H11B H 0.2416 0.6015 0.3490 0.044 Uiso 1 1 calc R . .
H11C H 0.2209 0.6418 0.2919 0.044 Uiso 1 1 calc R . .
C119 C 0.21860(16) 0.8218(4) 0.3153(2) 0.0319(12) Uani 1 1 d D . .
H11D H 0.1936 0.8211 0.3197 0.048 Uiso 1 1 calc R . .
H11E H 0.2141 0.8135 0.2786 0.048 Uiso 1 1 calc R . .
H11F H 0.2316 0.8807 0.3272 0.048 Uiso 1 1 calc R . .
C120 C 0.28308(15) 0.7440(3) 0.3398(2) 0.0226(11) Uani 1 1 d D . .
H12A H 0.2994 0.6939 0.3599 0.034 Uiso 1 1 calc R . .
H12B H 0.2963 0.8028 0.3517 0.034 Uiso 1 1 calc R . .
H12C H 0.2786 0.7356 0.3032 0.034 Uiso 1 1 calc R . .
N102 N 0.21023(11) 0.8449(3) 0.47987(15) 0.0232(8) Uani 1 1 d D . .
C121 C 0.23693(13) 0.8429(3) 0.53348(17) 0.0241(9) Uani 1 1 d D . .
C122 C 0.22629(16) 0.8006(4) 0.57121(18) 0.0331(12) Uani 1 1 d D . .
H122 H 0.2016 0.7714 0.5613 0.040 Uiso 1 1 calc R . .
C123 C 0.25097(17) 0.8004(4) 0.62272(19) 0.0366(13) Uani 1 1 d D . .
C23A C 0.2416(2) 0.7524(4) 0.6640(3) 0.0480(19) Uani 1 1 d D . .
H23A H 0.2631 0.7609 0.6973 0.072 Uiso 0.50 1 calc PR . .
H23B H 0.2380 0.6867 0.6560 0.072 Uiso 0.50 1 calc PR . .
H23C H 0.2177 0.7780 0.6656 0.072 Uiso 0.50 1 calc PR . .
H23D H 0.2161 0.7228 0.6486 0.072 Uiso 0.50 1 calc PR . .
H23E H 0.2412 0.7971 0.6900 0.072 Uiso 0.50 1 calc PR . .
H23F H 0.2615 0.7057 0.6803 0.072 Uiso 0.50 1 calc PR . .
C124 C 0.28703(15) 0.8455(4) 0.63664(19) 0.0368(13) Uani 1 1 d D . .
H124 H 0.3039 0.8474 0.6719 0.044 Uiso 1 1 calc R . .
C125 C 0.29849(14) 0.8875(3) 0.59970(19) 0.0322(12) Uani 1 1 d D . .
C25A C 0.33710(15) 0.9346(5) 0.6161(2) 0.0407(15) Uani 1 1 d D . .
H25A H 0.3406 0.9603 0.5857 0.061 Uiso 0.50 1 calc PR . .
H25B H 0.3579 0.8902 0.6329 0.061 Uiso 0.50 1 calc PR . .
H25C H 0.3381 0.9841 0.6403 0.061 Uiso 0.50 1 calc PR . .
H25D H 0.3505 0.9294 0.6536 0.061 Uiso 0.50 1 calc PR . .
H25E H 0.3332 0.9996 0.6064 0.061 Uiso 0.50 1 calc PR . .
H25F H 0.3529 0.9056 0.5990 0.061 Uiso 0.50 1 calc PR . .
C126 C 0.27314(12) 0.8871(3) 0.54780(18) 0.0223(10) Uani 1 1 d D . .
H126 H 0.2804 0.9166 0.5224 0.027 Uiso 1 1 calc R . .
C127 C 0.18032(13) 0.9214(3) 0.46412(18) 0.0232(10) Uani 1 1 d D . .
C128 C 0.14161(15) 0.8802(4) 0.4612(2) 0.0330(12) Uani 1 1 d D . .
H12D H 0.1444 0.8561 0.4952 0.050 Uiso 1 1 calc R . .
H12E H 0.1342 0.8302 0.4359 0.050 Uiso 1 1 calc R . .
H12F H 0.1214 0.9278 0.4507 0.050 Uiso 1 1 calc R . .
C129 C 0.17650(16) 0.9588(4) 0.4118(2) 0.0311(11) Uani 1 1 d D . .
H12G H 0.1691 0.9091 0.3864 0.047 Uiso 1 1 calc R . .
H12H H 0.2015 0.9848 0.4141 0.047 Uiso 1 1 calc R . .
H12I H 0.1565 1.0068 0.4013 0.047 Uiso 1 1 calc R . .
C130 C 0.19206(16) 1.0002(3) 0.5030(2) 0.0323(12) Uani 1 1 d D . .
H13D H 0.1947 0.9772 0.5372 0.048 Uiso 1 1 calc R . .
H13E H 0.1720 1.0481 0.4921 0.048 Uiso 1 1 calc R . .
H13F H 0.2170 1.0258 0.5048 0.048 Uiso 1 1 calc R . .
N103 N 0.21547(11) 0.6198(3) 0.47038(15) 0.0215(8) Uani 1 1 d D . .
C131 C 0.25494(13) 0.5827(3) 0.49645(17) 0.0234(10) Uani 1 1 d D . .
C132 C 0.27572(13) 0.6088(3) 0.54698(18) 0.0232(10) Uani 1 1 d D . .
H132 H 0.2643 0.6480 0.5646 0.028 Uiso 1 1 calc R . .
C133 C 0.31436(15) 0.5761(4) 0.57217(19) 0.0364(13) Uani 1 1 d D . .
C33A C 0.33746(19) 0.6022(7) 0.6260(2) 0.064(2) Uani 1 1 d D . .
H33A H 0.3223 0.6441 0.6385 0.096 Uiso 0.50 1 calc PR . .
H33B H 0.3614 0.6327 0.6276 0.096 Uiso 0.50 1 calc PR . .
H33C H 0.3440 0.5470 0.6477 0.096 Uiso 0.50 1 calc PR . .
H33D H 0.3629 0.5717 0.6374 0.096 Uiso 0.50 1 calc PR . .
H33E H 0.3237 0.5832 0.6483 0.096 Uiso 0.50 1 calc PR . .
H33F H 0.3411 0.6689 0.6282 0.096 Uiso 0.50 1 calc PR . .
C134 C 0.33022(14) 0.5167(4) 0.5464(2) 0.0345(12) Uani 1 1 d D . .
H134 H 0.3560 0.4948 0.5635 0.041 Uiso 1 1 calc R . .
C135 C 0.30933(13) 0.4887(4) 0.4962(2) 0.0320(11) Uani 1 1 d D . .
C35A C 0.32741(17) 0.4281(5) 0.4684(3) 0.052(2) Uani 1 1 d D . .
H35A H 0.3085 0.4155 0.4336 0.079 Uiso 0.50 1 calc PR . .
H35B H 0.3354 0.3701 0.4873 0.079 Uiso 0.50 1 calc PR . .
H35C H 0.3502 0.4587 0.4661 0.079 Uiso 0.50 1 calc PR . .
H35D H 0.3543 0.4141 0.4911 0.079 Uiso 0.50 1 calc PR . .
H35E H 0.3273 0.4594 0.4373 0.079 Uiso 0.50 1 calc PR . .
H35F H 0.3125 0.3708 0.4586 0.079 Uiso 0.50 1 calc PR . .
C136 C 0.27124(12) 0.5221(3) 0.4710(2) 0.0286(10) Uani 1 1 d D . .
H136 H 0.2565 0.5034 0.4366 0.034 Uiso 1 1 calc R . .
C137 C 0.18263(12) 0.5554(3) 0.46328(18) 0.0229(10) Uani 1 1 d D . .
C138 C 0.16815(15) 0.5164(4) 0.4081(2) 0.0299(11) Uani 1 1 d D . .
H13G H 0.1599 0.5669 0.3832 0.045 Uiso 1 1 calc R . .
H13H H 0.1461 0.4752 0.4029 0.045 Uiso 1 1 calc R . .
H13I H 0.1892 0.4821 0.4032 0.045 Uiso 1 1 calc R . .
C139 C 0.19566(15) 0.4780(4) 0.5024(2) 0.0345(13) Uani 1 1 d D . .
H13J H 0.2173 0.4449 0.4982 0.052 Uiso 1 1 calc R . .
H13K H 0.1739 0.4356 0.4968 0.052 Uiso 1 1 calc R . .
H13L H 0.2042 0.5034 0.5374 0.052 Uiso 1 1 calc R . .
C140 C 0.14924(13) 0.6065(3) 0.4711(2) 0.0258(10) Uani 1 1 d D . .
H14A H 0.1403 0.6566 0.4459 0.039 Uiso 1 1 calc R . .
H14B H 0.1583 0.6319 0.5061 0.039 Uiso 1 1 calc R . .
H14C H 0.1277 0.5639 0.4662 0.039 Uiso 1 1 calc R . .
N204 N 0.32676(13) 0.2487(3) 0.2159(2) 0.0216(10) Uani 1 1 d D . .
Mo2 Mo 0.283766(11) 0.24827(4) 0.220941(18) 0.01260(10) Uani 1 1 d DU . .
N201 N 0.24736(11) 0.2645(3) 0.14894(15) 0.0198(7) Uani 1 1 d DU . .
C211 C 0.21225(12) 0.3114(3) 0.14754(17) 0.0219(8) Uani 1 1 d DU . .
C212 C 0.20708(13) 0.4053(3) 0.1405(2) 0.0268(9) Uani 1 1 d DU . .
H212 H 0.2268 0.4413 0.1355 0.032 Uiso 1 1 calc R . .
C213 C 0.17314(14) 0.4480(3) 0.1405(2) 0.0311(10) Uani 1 1 d DU . .
C13B C 0.1680(2) 0.5514(4) 0.1344(3) 0.0452(15) Uani 1 1 d DU . .
H13M H 0.1427 0.5688 0.1353 0.068 Uiso 0.50 1 calc PR . .
H13N H 0.1692 0.5701 0.1014 0.068 Uiso 0.50 1 calc PR . .
H13O H 0.1888 0.5820 0.1627 0.068 Uiso 0.50 1 calc PR . .
H13P H 0.1911 0.5785 0.1310 0.068 Uiso 0.50 1 calc PR . .
H13Q H 0.1646 0.5771 0.1649 0.068 Uiso 0.50 1 calc PR . .
H13R H 0.1450 0.5653 0.1035 0.068 Uiso 0.50 1 calc PR . .
C214 C 0.14497(13) 0.3921(3) 0.14852(19) 0.0289(9) Uani 1 1 d DU . .
H214 H 0.1217 0.4198 0.1482 0.035 Uiso 1 1 calc R . .
C215 C 0.14974(12) 0.2995(3) 0.15676(19) 0.0267(9) Uani 1 1 d DU . .
C15B C 0.11896(17) 0.2436(4) 0.1661(3) 0.0331(13) Uani 1 1 d DU . .
H15G H 0.1271 0.1792 0.1713 0.050 Uiso 0.50 1 calc PR . .
H15H H 0.0945 0.2486 0.1361 0.050 Uiso 0.50 1 calc PR . .
H15I H 0.1152 0.2667 0.1969 0.050 Uiso 0.50 1 calc PR . .
H15J H 0.0974 0.2838 0.1649 0.050 Uiso 0.50 1 calc PR . .
H15K H 0.1301 0.2143 0.2001 0.050 Uiso 0.50 1 calc PR . .
H15L H 0.1093 0.1963 0.1393 0.050 Uiso 0.50 1 calc PR . .
C216 C 0.18328(13) 0.2549(3) 0.1554(2) 0.0188(10) Uani 1 1 d DU . .
H216 H 0.1865 0.1903 0.1596 0.023 Uiso 1 1 calc R . .
C217 C 0.25367(14) 0.2606(3) 0.09892(18) 0.0186(9) Uani 1 1 d DU . .
C218 C 0.27619(15) 0.3458(4) 0.0940(2) 0.0312(11) Uani 1 1 d DU . .
H21A H 0.2611 0.4010 0.0942 0.047 Uiso 1 1 calc R . .
H21B H 0.2806 0.3429 0.0615 0.047 Uiso 1 1 calc R . .
H21C H 0.3013 0.3481 0.1231 0.047 Uiso 1 1 calc R . .
C219 C 0.27761(15) 0.1755(4) 0.0991(2) 0.0306(11) Uani 1 1 d DU . .
H21D H 0.2635 0.1205 0.1026 0.046 Uiso 1 1 calc R . .
H21E H 0.3027 0.1788 0.1282 0.046 Uiso 1 1 calc R . .
H21F H 0.2820 0.1723 0.0667 0.046 Uiso 1 1 calc R . .
C220 C 0.21427(13) 0.2565(3) 0.0534(2) 0.0203(10) Uani 1 1 d DU . .
H22A H 0.1992 0.3118 0.0534 0.030 Uiso 1 1 calc R . .
H22B H 0.1999 0.2020 0.0569 0.030 Uiso 1 1 calc R . .
H22C H 0.2186 0.2529 0.0209 0.030 Uiso 1 1 calc R . .
N202 N 0.28688(10) 0.3521(3) 0.26748(16) 0.0241(9) Uani 1 1 d DU . .
C221 C 0.26078(13) 0.3436(3) 0.29491(18) 0.0234(8) Uani 1 1 d DU . .
C222 C 0.27085(14) 0.2947(4) 0.34101(19) 0.0288(10) Uani 1 1 d DU . .
H222 H 0.2955 0.2655 0.3552 0.035 Uiso 1 1 calc R . .
C223 C 0.24453(16) 0.2884(4) 0.3667(2) 0.0356(11) Uani 1 1 d DU . .
C23B C 0.2550(3) 0.2346(6) 0.4159(3) 0.060(2) Uani 1 1 d DU . .
H23G H 0.2811 0.2084 0.4251 0.091 Uiso 0.50 1 calc PR . .
H23H H 0.2361 0.1850 0.4111 0.091 Uiso 0.50 1 calc PR . .
H23I H 0.2547 0.2753 0.4437 0.091 Uiso 0.50 1 calc PR . .
H23J H 0.2335 0.2374 0.4282 0.091 Uiso 0.50 1 calc PR . .
H23K H 0.2785 0.2608 0.4421 0.091 Uiso 0.50 1 calc PR . .
H23L H 0.2599 0.1705 0.4095 0.091 Uiso 0.50 1 calc PR . .
C224 C 0.20871(15) 0.3332(3) 0.3450(2) 0.0319(10) Uani 1 1 d DU . .
H224 H 0.1907 0.3288 0.3617 0.038 Uiso 1 1 calc R . .
C225 C 0.19863(13) 0.3840(3) 0.29992(18) 0.0266(9) Uani 1 1 d DU . .
C25B C 0.16031(14) 0.4325(4) 0.2792(2) 0.0356(13) Uani 1 1 d DU . .
H25G H 0.1578 0.4650 0.2473 0.053 Uiso 0.50 1 calc PR . .
H25H H 0.1588 0.4767 0.3048 0.053 Uiso 0.50 1 calc PR . .
H25I H 0.1392 0.3876 0.2718 0.053 Uiso 0.50 1 calc PR . .
H25J H 0.1461 0.4212 0.3019 0.053 Uiso 0.50 1 calc PR . .
H25K H 0.1451 0.4095 0.2445 0.053 Uiso 0.50 1 calc PR . .
H25L H 0.1647 0.4986 0.2775 0.053 Uiso 0.50 1 calc PR . .
C226 C 0.22416(12) 0.3878(3) 0.27352(18) 0.0187(8) Uani 1 1 d DU . .
H226 H 0.2170 0.4197 0.2416 0.022 Uiso 1 1 calc R . .
C227 C 0.31769(13) 0.4253(3) 0.28644(19) 0.0253(10) Uani 1 1 d DU . .
C228 C 0.30352(17) 0.5072(4) 0.3101(3) 0.0412(14) Uani 1 1 d DU . .
H22D H 0.2797 0.5329 0.2842 0.062 Uiso 1 1 calc R . .
H22E H 0.3238 0.5546 0.3211 0.062 Uiso 1 1 calc R . .
H22F H 0.2981 0.4861 0.3400 0.062 Uiso 1 1 calc R . .
C229 C 0.35416(15) 0.3847(4) 0.3258(2) 0.0384(13) Uani 1 1 d DU . .
H22G H 0.3486 0.3616 0.3553 0.058 Uiso 1 1 calc R . .
H22H H 0.3744 0.4321 0.3377 0.058 Uiso 1 1 calc R . .
H22I H 0.3633 0.3341 0.3101 0.058 Uiso 1 1 calc R . .
C230 C 0.32704(17) 0.4615(4) 0.2413(2) 0.0363(12) Uani 1 1 d DU . .
H23G H 0.3036 0.4885 0.2155 0.055 Uiso 1 1 calc R . .
H23H H 0.3362 0.4109 0.2257 0.055 Uiso 1 1 calc R . .
H23I H 0.3474 0.5085 0.2537 0.055 Uiso 1 1 calc R . .
N203 N 0.28131(11) 0.1260(3) 0.25008(17) 0.0246(8) Uani 1 1 d DU . .
C231 C 0.24261(13) 0.0874(3) 0.23477(19) 0.0259(9) Uani 1 1 d DU . .
C232 C 0.22093(13) 0.1050(3) 0.26607(19) 0.0234(9) Uani 1 1 d DU . .
H232 H 0.2315 0.1425 0.2959 0.028 Uiso 1 1 calc R . .
C233 C 0.18360(14) 0.0662(4) 0.2526(2) 0.0340(11) Uani 1 1 d DU . .
C33B C 0.16014(17) 0.0802(6) 0.2843(3) 0.0509(17) Uani 1 1 d DU . .
H33G H 0.1746 0.1188 0.3141 0.076 Uiso 0.50 1 calc PR . .
H33H H 0.1546 0.0206 0.2964 0.076 Uiso 0.50 1 calc PR . .
H33I H 0.1356 0.1105 0.2636 0.076 Uiso 0.50 1 calc PR . .
H33J H 0.1353 0.0478 0.2686 0.076 Uiso 0.50 1 calc PR . .
H33K H 0.1553 0.1460 0.2863 0.076 Uiso 0.50 1 calc PR . .
H33L H 0.1742 0.0561 0.3191 0.076 Uiso 0.50 1 calc PR . .
C234 C 0.16850(15) 0.0127(4) 0.2078(2) 0.0367(11) Uani 1 1 d DU . .
H234 H 0.1433 -0.0131 0.1989 0.044 Uiso 1 1 calc R . .
C235 C 0.18899(14) -0.0045(4) 0.1757(2) 0.0345(11) Uani 1 1 d DU . .
C35B C 0.17173(18) -0.0586(4) 0.1265(3) 0.0467(16) Uani 1 1 d DU . .
H35G H 0.1907 -0.0629 0.1098 0.070 Uiso 0.50 1 calc PR . .
H35H H 0.1482 -0.0278 0.1033 0.070 Uiso 0.50 1 calc PR . .
H35I H 0.1651 -0.1205 0.1344 0.070 Uiso 0.50 1 calc PR . .
H35J H 0.1453 -0.0779 0.1219 0.070 Uiso 0.50 1 calc PR . .
H35K H 0.1878 -0.1130 0.1284 0.070 Uiso 0.50 1 calc PR . .
H35L H 0.1709 -0.0203 0.0972 0.070 Uiso 0.50 1 calc PR . .
C236 C 0.22645(14) 0.0346(3) 0.1895(2) 0.0315(10) Uani 1 1 d DU . .
H236 H 0.2408 0.0251 0.1680 0.038 Uiso 1 1 calc R . .
C237 C 0.31440(14) 0.0593(4) 0.2759(2) 0.0347(12) Uani 1 1 d DU . .
C238 C 0.32452(18) 0.0126(5) 0.2336(3) 0.0535(16) Uani 1 1 d DU . .
H23J H 0.3325 0.0591 0.2141 0.080 Uiso 1 1 calc R . .
H23K H 0.3017 -0.0204 0.2101 0.080 Uiso 1 1 calc R . .
H23L H 0.3459 -0.0308 0.2493 0.080 Uiso 1 1 calc R . .
C239 C 0.30275(19) -0.0131(5) 0.3064(3) 0.057(2) Uani 1 1 d DU . .
H23M H 0.2961 0.0167 0.3335 0.085 Uiso 1 1 calc R . .
H23N H 0.3245 -0.0556 0.3223 0.085 Uiso 1 1 calc R . .
H23O H 0.2802 -0.0472 0.2832 0.085 Uiso 1 1 calc R . .
C240 C 0.35034(16) 0.1112(4) 0.3124(3) 0.0413(14) Uani 1 1 d DU . .
H24A H 0.3579 0.1584 0.2930 0.062 Uiso 1 1 calc R . .
H24B H 0.3719 0.0679 0.3275 0.062 Uiso 1 1 calc R . .
H24C H 0.3441 0.1402 0.3401 0.062 Uiso 1 1 calc R . .
N304 N 0.42167(12) 0.1167(3) 0.07471(18) 0.0165(9) Uani 0.8196(19) 1 d PDU A 1
Mo3 Mo 0.462930(12) 0.17517(3) 0.09983(2) 0.01041(14) Uani 0.820(2) 1 d PDU A 1
N301 N 0.47157(11) 0.2205(3) 0.03844(14) 0.0142(7) Uani 0.8196(19) 1 d PDU A 1
C311 C 0.51194(14) 0.2380(3) 0.04784(17) 0.0137(10) Uani 0.8196(19) 1 d PDU A 1
C312 C 0.52708(14) 0.3264(4) 0.0613(2) 0.0184(10) Uani 0.8196(19) 1 d PDU A 1
H312 H 0.5104 0.3744 0.0635 0.022 Uiso 0.8196(19) 1 calc PR A 1
C313 C 0.56619(15) 0.3458(4) 0.0717(2) 0.0198(10) Uani 0.8196(19) 1 d PDU A 1
C13C C 0.58204(18) 0.4409(4) 0.0862(3) 0.0330(15) Uani 0.8196(19) 1 d PDU A 1
H13S H 0.5611 0.4818 0.0865 0.049 Uiso 0.4098(10) 1 calc PR A 1
H13T H 0.5926 0.4632 0.0610 0.049 Uiso 0.4098(10) 1 calc PR A 1
H13U H 0.6028 0.4397 0.1206 0.049 Uiso 0.4098(10) 1 calc PR A 1
H13V H 0.6098 0.4413 0.0923 0.049 Uiso 0.4098(10) 1 calc PR A 1
H13W H 0.5784 0.4599 0.1178 0.049 Uiso 0.4098(10) 1 calc PR A 1
H13$ H 0.5682 0.4835 0.0581 0.049 Uiso 0.4098(10) 1 calc PR A 1
C314 C 0.59019(15) 0.2740(4) 0.0685(2) 0.0198(10) Uani 0.8196(19) 1 d PDU A 1
H314 H 0.6170 0.2860 0.0764 0.024 Uiso 0.8196(19) 1 calc PR A 1
C315 C 0.57630(14) 0.1857(4) 0.0542(2) 0.0170(10) Uani 0.8196(19) 1 d PDU A 1
C15C C 0.60300(15) 0.1083(4) 0.0532(3) 0.0247(12) Uani 0.8196(19) 1 d PDU A 1
H15M H 0.5879 0.0517 0.0419 0.037 Uiso 0.4098(10) 1 calc PR A 1
H15N H 0.6228 0.0994 0.0878 0.037 Uiso 0.4098(10) 1 calc PR A 1
H15O H 0.6157 0.1233 0.0291 0.037 Uiso 0.4098(10) 1 calc PR A 1
H15P H 0.6297 0.1313 0.0640 0.037 Uiso 0.4098(10) 1 calc PR A 1
H15Q H 0.5948 0.0835 0.0180 0.037 Uiso 0.4098(10) 1 calc PR A 1
H15R H 0.6019 0.0596 0.0768 0.037 Uiso 0.4098(10) 1 calc PR A 1
C316 C 0.53674(13) 0.1681(3) 0.0437(2) 0.0138(9) Uani 0.8196(19) 1 d PDU A 1
H316 H 0.5267 0.1081 0.0336 0.017 Uiso 0.8196(19) 1 calc PR A 1
C317 C 0.44373(14) 0.2214(4) -0.01689(18) 0.0164(9) Uani 0.8196(19) 1 d PDU A 1
C318 C 0.4599(2) 0.2751(5) -0.0516(2) 0.0263(13) Uani 0.8196(19) 1 d PDU A 1
H31A H 0.4841 0.2467 -0.0504 0.039 Uiso 0.8196(19) 1 calc PR A 1
H31B H 0.4649 0.3387 -0.0394 0.039 Uiso 0.8196(19) 1 calc PR A 1
H31C H 0.4408 0.2744 -0.0872 0.039 Uiso 0.8196(19) 1 calc PR A 1
C319 C 0.40574(17) 0.2662(4) -0.0193(3) 0.0236(12) Uani 0.8196(19) 1 d PDU A 1
H31D H 0.3952 0.2322 0.0028 0.035 Uiso 0.8196(19) 1 calc PR A 1
H31E H 0.3869 0.2654 -0.0550 0.035 Uiso 0.8196(19) 1 calc PR A 1
H31F H 0.4108 0.3299 -0.0073 0.035 Uiso 0.8196(19) 1 calc PR A 1
C320 C 0.43505(16) 0.1225(3) -0.0365(2) 0.0214(11) Uani 0.8196(19) 1 d PDU A 1
H32A H 0.4591 0.0930 -0.0353 0.032 Uiso 0.8196(19) 1 calc PR A 1
H32B H 0.4160 0.1228 -0.0721 0.032 Uiso 0.8196(19) 1 calc PR A 1
H32C H 0.4244 0.0884 -0.0145 0.032 Uiso 0.8196(19) 1 calc PR A 1
N302 N 0.50112(11) 0.0827(3) 0.14101(15) 0.0126(7) Uani 0.8196(19) 1 d PDU A 1
C321 C 0.53209(13) 0.1226(3) 0.18433(18) 0.0160(9) Uani 0.8196(19) 1 d PDU A 1
C322 C 0.52913(14) 0.1287(4) 0.23207(18) 0.0182(9) Uani 0.8196(19) 1 d PDU A 1
H322 H 0.5066 0.1056 0.2364 0.022 Uiso 0.8196(19) 1 calc PR A 1
C323 C 0.55892(15) 0.1683(4) 0.27425(19) 0.0216(11) Uani 0.8196(19) 1 d PDU A 1
C23C C 0.55468(18) 0.1752(4) 0.3259(2) 0.0285(13) Uani 0.8196(19) 1 d PDU A 1
H23P H 0.5299 0.1475 0.3234 0.043 Uiso 0.4098(10) 1 calc PR A 1
H23Q H 0.5551 0.2399 0.3357 0.043 Uiso 0.4098(10) 1 calc PR A 1
H23R H 0.5762 0.1426 0.3521 0.043 Uiso 0.4098(10) 1 calc PR A 1
H23S H 0.5776 0.2059 0.3507 0.043 Uiso 0.4098(10) 1 calc PR A 1
H23T H 0.5524 0.1134 0.3384 0.043 Uiso 0.4098(10) 1 calc PR A 1
H23U H 0.5313 0.2107 0.3220 0.043 Uiso 0.4098(10) 1 calc PR A 1
C324 C 0.59177(15) 0.2020(4) 0.2671(2) 0.0246(11) Uani 0.8196(19) 1 d PDU A 1
H324 H 0.6124 0.2277 0.2956 0.030 Uiso 0.8196(19) 1 calc PR A 1
C325 C 0.59505(14) 0.1989(4) 0.2193(2) 0.0234(11) Uani 0.8196(19) 1 d PDU A 1
C25C C 0.63035(18) 0.2366(5) 0.2125(3) 0.0266(15) Uani 0.8196(19) 1 d PDU A 1
H25M H 0.6278 0.2285 0.1766 0.040 Uiso 0.4098(10) 1 calc PR A 1
H25N H 0.6535 0.2038 0.2354 0.040 Uiso 0.4098(10) 1 calc PR A 1
H25O H 0.6329 0.3021 0.2212 0.040 Uiso 0.4098(10) 1 calc PR A 1
H25P H 0.6483 0.2611 0.2455 0.040 Uiso 0.4098(10) 1 calc PR A 1
H25Q H 0.6226 0.2858 0.1867 0.040 Uiso 0.4098(10) 1 calc PR A 1
H25R H 0.6432 0.1875 0.2009 0.040 Uiso 0.4098(10) 1 calc PR A 1
C326 C 0.56480(13) 0.1577(4) 0.1780(2) 0.0178(10) Uani 0.8196(19) 1 d PDU A 1
H326 H 0.5668 0.1539 0.1451 0.021 Uiso 0.8196(19) 1 calc PR A 1
C327 C 0.49902(15) -0.0198(3) 0.1403(2) 0.0160(9) Uani 0.8196(19) 1 d PDU A 1
C328 C 0.47853(19) -0.0548(4) 0.1748(2) 0.0296(13) Uani 0.8196(19) 1 d PDU A 1
H32D H 0.4924 -0.0332 0.2103 0.044 Uiso 0.8196(19) 1 calc PR A 1
H32E H 0.4782 -0.1221 0.1744 0.044 Uiso 0.8196(19) 1 calc PR A 1
H32F H 0.4518 -0.0316 0.1621 0.044 Uiso 0.8196(19) 1 calc PR A 1
C329 C 0.54012(16) -0.0598(4) 0.1578(3) 0.0270(12) Uani 0.8196(19) 1 d PDU A 1
H32G H 0.5553 -0.0395 0.1931 0.040 Uiso 0.8196(19) 1 calc PR A 1
H32H H 0.5527 -0.0384 0.1346 0.040 Uiso 0.8196(19) 1 calc PR A 1
H32I H 0.5387 -0.1270 0.1568 0.040 Uiso 0.8196(19) 1 calc PR A 1
C330 C 0.47683(17) -0.0534(4) 0.0855(2) 0.0209(11) Uani 0.8196(19) 1 d PDU A 1
H33G H 0.4896 -0.0308 0.0628 0.031 Uiso 0.8196(19) 1 calc PR A 1
H33H H 0.4501 -0.0303 0.0733 0.031 Uiso 0.8196(19) 1 calc PR A 1
H33I H 0.4765 -0.1207 0.0850 0.031 Uiso 0.8196(19) 1 calc PR A 1
N303 N 0.45087(12) 0.2713(3) 0.14116(18) 0.0168(8) Uani 0.8196(19) 1 d PDU A 1
C331 C 0.47304(14) 0.3534(3) 0.1441(2) 0.0190(9) Uani 0.8196(19) 1 d PDU A 1
C332 C 0.45942(15) 0.4229(3) 0.1080(2) 0.0197(9) Uani 0.8196(19) 1 d PDU A 1
H332 H 0.4345 0.4165 0.0812 0.024 Uiso 0.8196(19) 1 calc PR A 1
C333 C 0.48104(16) 0.5025(4) 0.1097(2) 0.0244(11) Uani 0.8196(19) 1 d PDU A 1
C33C C 0.4676(2) 0.5740(5) 0.0681(3) 0.0362(16) Uani 0.8196(19) 1 d PDU A 1
H33M H 0.4865 0.6242 0.0764 0.054 Uiso 0.4098(10) 1 calc PR A 1
H33N H 0.4422 0.5980 0.0656 0.054 Uiso 0.4098(10) 1 calc PR A 1
H33O H 0.4652 0.5464 0.0350 0.054 Uiso 0.4098(10) 1 calc PR A 1
H33P H 0.4428 0.5549 0.0416 0.054 Uiso 0.4098(10) 1 calc PR A 1
H33Q H 0.4871 0.5811 0.0524 0.054 Uiso 0.4098(10) 1 calc PR A 1
H33R H 0.4641 0.6327 0.0831 0.054 Uiso 0.4098(10) 1 calc PR A 1
C334 C 0.51740(16) 0.5118(4) 0.1506(2) 0.0236(10) Uani 0.8196(19) 1 d PDU A 1
H334 H 0.5325 0.5655 0.1530 0.028 Uiso 0.8196(19) 1 calc PR A 1
C335 C 0.53141(15) 0.4430(4) 0.1876(2) 0.0240(10) Uani 0.8196(19) 1 d PDU A 1
C35C C 0.57064(16) 0.4534(5) 0.2301(3) 0.0313(14) Uani 0.8196(19) 1 d PDU A 1
H35M H 0.5761 0.3995 0.2527 0.047 Uiso 0.4098(10) 1 calc PR A 1
H35N H 0.5708 0.5087 0.2502 0.047 Uiso 0.4098(10) 1 calc PR A 1
H35O H 0.5906 0.4589 0.2151 0.047 Uiso 0.4098(10) 1 calc PR A 1
H35P H 0.5822 0.5119 0.2260 0.047 Uiso 0.4098(10) 1 calc PR A 1
H35Q H 0.5875 0.4027 0.2284 0.047 Uiso 0.4098(10) 1 calc PR A 1
H35R H 0.5678 0.4525 0.2636 0.047 Uiso 0.4098(10) 1 calc PR A 1
C336 C 0.50919(14) 0.3637(3) 0.1845(2) 0.0172(9) Uani 0.8196(19) 1 d PDU A 1
H336 H 0.5187 0.3169 0.2099 0.021 Uiso 0.8196(19) 1 calc PR A 1
C337 C 0.41706(15) 0.2774(4) 0.1591(2) 0.0211(10) Uani 0.8196(19) 1 d PDU A 1
C338 C 0.4249(2) 0.3493(6) 0.2005(3) 0.047(2) Uani 0.8196(19) 1 d PDU A 1
H33M H 0.4282 0.4093 0.1867 0.070 Uiso 0.8196(19) 1 calc PR A 1
H33N H 0.4487 0.3335 0.2299 0.070 Uiso 0.8196(19) 1 calc PR A 1
H33O H 0.4030 0.3520 0.2120 0.070 Uiso 0.8196(19) 1 calc PR A 1
C339 C 0.37949(16) 0.3021(6) 0.1130(3) 0.0469(19) Uani 0.8196(19) 1 d PDU A 1
H33P H 0.3743 0.2553 0.0861 0.070 Uiso 0.8196(19) 1 calc PR A 1
H33Q H 0.3827 0.3620 0.0991 0.070 Uiso 0.8196(19) 1 calc PR A 1
H33R H 0.3576 0.3049 0.1247 0.070 Uiso 0.8196(19) 1 calc PR A 1
C340 C 0.4117(2) 0.1835(4) 0.1803(3) 0.0334(14) Uani 0.8196(19) 1 d PDU A 1
H34A H 0.4061 0.1372 0.1530 0.050 Uiso 0.8196(19) 1 calc PR A 1
H34B H 0.3899 0.1866 0.1921 0.050 Uiso 0.8196(19) 1 calc PR A 1
H34C H 0.4355 0.1668 0.2093 0.050 Uiso 0.8196(19) 1 calc PR A 1
N4W N 0.4205(5) 0.3799(14) 0.0747(8) 0.037(4) Uani 0.1804(19) 1 d PDU A 2
Mo3A Mo 0.46199(10) 0.3239(2) 0.09944(13) 0.0368(10) Uani 0.180(2) 1 d PDU A 2
N1W N 0.4712(4) 0.2815(12) 0.0381(4) 0.027(2) Uani 0.1804(19) 1 d PDU A 2
C11W C 0.5119(4) 0.2654(13) 0.0485(4) 0.029(2) Uani 0.1804(19) 1 d PDU A 2
C12W C 0.5266(5) 0.1767(13) 0.0617(8) 0.028(3) Uani 0.1804(19) 1 d PDU A 2
H12W H 0.5093 0.1295 0.0629 0.034 Uiso 0.1804(19) 1 calc PR A 2
C13W C 0.5655(5) 0.1540(12) 0.0732(11) 0.032(3) Uani 0.1804(19) 1 d PDU A 2
C13X C 0.5813(9) 0.0585(15) 0.0880(15) 0.048(6) Uani 0.1804(19) 1 d PDU A 2
H13$ H 0.6093 0.0583 0.0953 0.073 Uiso 0.0902(10) 1 calc PR A 2
H13 H 0.5681 0.0161 0.0596 0.073 Uiso 0.0902(10) 1 calc PR A 2
H13B H 0.5769 0.0390 0.1189 0.073 Uiso 0.0902(10) 1 calc PR A 2
H13I H 0.5602 0.0173 0.0872 0.073 Uiso 0.0902(10) 1 calc PR A 2
H13G H 0.6014 0.0595 0.1229 0.073 Uiso 0.0902(10) 1 calc PR A 2
H13C H 0.5927 0.0366 0.0636 0.073 Uiso 0.0902(10) 1 calc PR A 2
C14W C 0.5895(6) 0.2246(13) 0.0683(11) 0.030(3) Uani 0.1804(19) 1 d PDU A 2
H14W H 0.6157 0.2108 0.0731 0.036 Uiso 0.1804(19) 1 calc PR A 2
C15W C 0.5762(5) 0.3140(13) 0.0567(12) 0.032(3) Uani 0.1804(19) 1 d PDU A 2
C15X C 0.6042(8) 0.3885(18) 0.0567(14) 0.045(6) Uani 0.1804(19) 1 d PDU A 2
H15S H 0.5903 0.4470 0.0473 0.068 Uiso 0.0902(10) 1 calc PR A 2
H15T H 0.6160 0.3735 0.0316 0.068 Uiso 0.0902(10) 1 calc PR A 2
H15U H 0.6246 0.3935 0.0912 0.068 Uiso 0.0902(10) 1 calc PR A 2
H15V H 0.6303 0.3623 0.0661 0.068 Uiso 0.0902(10) 1 calc PR A 2
H15W H 0.6046 0.4358 0.0818 0.068 Uiso 0.0902(10) 1 calc PR A 2
H15$ H 0.5960 0.4159 0.0222 0.068 Uiso 0.0902(10) 1 calc PR A 2
C16W C 0.5363(5) 0.3337(14) 0.0415(11) 0.030(3) Uani 0.1804(19) 1 d PDU A 2
H16W H 0.5261 0.3916 0.0269 0.036 Uiso 0.1804(19) 1 calc PR A 2
C17W C 0.4431(5) 0.2825(13) -0.0168(5) 0.030(3) Uani 0.1804(19) 1 d PDU A 2
C18W C 0.4062(6) 0.2343(18) -0.0175(12) 0.0236(12) Uani 0.1804(19) 1 d PDU A 2
H18A H 0.3958 0.2671 0.0052 0.035 Uiso 0.1804(19) 1 calc PR A 2
H18B H 0.4124 0.1709 -0.0053 0.035 Uiso 0.1804(19) 1 calc PR A 2
H18C H 0.3866 0.2339 -0.0528 0.035 Uiso 0.1804(19) 1 calc PR A 2
C19W C 0.4333(8) 0.3806(14) -0.0371(10) 0.039(6) Uani 0.1804(19) 1 d PDU A 2
H19A H 0.4207 0.4130 -0.0168 0.058 Uiso 0.1804(19) 1 calc PR A 2
H19B H 0.4155 0.3788 -0.0735 0.058 Uiso 0.1804(19) 1 calc PR A 2
H19C H 0.4572 0.4128 -0.0342 0.058 Uiso 0.1804(19) 1 calc PR A 2
C20W C 0.4602(9) 0.233(2) -0.0514(9) 0.035(5) Uani 0.1804(19) 1 d PDU A 2
H20A H 0.4834 0.2663 -0.0510 0.052 Uiso 0.1804(19) 1 calc PR A 2
H20B H 0.4409 0.2312 -0.0868 0.052 Uiso 0.1804(19) 1 calc PR A 2
H20C H 0.4675 0.1705 -0.0388 0.052 Uiso 0.1804(19) 1 calc PR A 2
N2W N 0.4993(4) 0.4150(8) 0.1432(6) 0.036(3) Uani 0.1804(19) 1 d PDU A 2
C21W C 0.5306(4) 0.3747(8) 0.1851(6) 0.038(3) Uani 0.1804(19) 1 d PDU A 2
C22W C 0.5293(6) 0.3685(13) 0.2343(7) 0.037(4) Uani 0.1804(19) 1 d PDU A 2
H22W H 0.5079 0.3939 0.2406 0.044 Uiso 0.1804(19) 1 calc PR A 2
C23W C 0.5594(6) 0.3252(18) 0.2745(7) 0.039(4) Uani 0.1804(19) 1 d PDU A 2
C23X C 0.5570(10) 0.323(2) 0.3269(8) 0.048(6) Uani 0.1804(19) 1 d PDU A 2
H23V H 0.5323 0.3506 0.3249 0.072 Uiso 0.0902(10) 1 calc PR A 2
H23W H 0.5787 0.3583 0.3513 0.072 Uiso 0.0902(10) 1 calc PR A 2
H23$ H 0.5584 0.2595 0.3388 0.072 Uiso 0.0902(10) 1 calc PR A 2
H23 H 0.5806 0.2950 0.3518 0.072 Uiso 0.0902(10) 1 calc PR A 2
H23B H 0.5342 0.2873 0.3254 0.072 Uiso 0.0902(10) 1 calc PR A 2
H23I H 0.5545 0.3861 0.3379 0.072 Uiso 0.0902(10) 1 calc PR A 2
C24W C 0.5916(6) 0.2914(19) 0.2652(8) 0.040(4) Uani 0.1804(19) 1 d PDU A 2
H24W H 0.6125 0.2637 0.2927 0.047 Uiso 0.1804(19) 1 calc PR A 2
C25W C 0.5937(6) 0.2975(18) 0.2169(8) 0.037(3) Uani 0.1804(19) 1 d PDU A 2
C25X C 0.6287(7) 0.269(2) 0.2062(13) 0.033(6) Uani 0.1804(19) 1 d PDU A 2
H25S H 0.6238 0.2788 0.1696 0.049 Uiso 0.0902(10) 1 calc PR A 2
H25T H 0.6339 0.2036 0.2145 0.049 Uiso 0.0902(10) 1 calc PR A 2
H25U H 0.6512 0.3053 0.2275 0.049 Uiso 0.0902(10) 1 calc PR A 2
H25V H 0.6488 0.2463 0.2381 0.049 Uiso 0.0902(10) 1 calc PR A 2
H25W H 0.6387 0.3216 0.1932 0.049 Uiso 0.0902(10) 1 calc PR A 2
H25$ H 0.6214 0.2198 0.1802 0.049 Uiso 0.0902(10) 1 calc PR A 2
C26W C 0.5634(6) 0.3414(18) 0.1769(8) 0.036(4) Uani 0.1804(19) 1 d PDU A 2
H26W H 0.5651 0.3487 0.1440 0.044 Uiso 0.1804(19) 1 calc PR A 2
C27W C 0.4976(6) 0.5184(10) 0.1409(8) 0.036(3) Uani 0.1804(19) 1 d PDU A 2
C28W C 0.4747(10) 0.551(2) 0.1737(13) 0.058(7) Uani 0.1804(19) 1 d PDU A 2
H28A H 0.4484 0.5249 0.1596 0.086 Uiso 0.1804(19) 1 calc PR A 2
H28B H 0.4731 0.6180 0.1729 0.086 Uiso 0.1804(19) 1 calc PR A 2
H28C H 0.4880 0.5300 0.2094 0.086 Uiso 0.1804(19) 1 calc PR A 2
C29W C 0.4766(8) 0.5491(18) 0.0852(8) 0.029(5) Uani 0.1804(19) 1 d PDU A 2
H29A H 0.4503 0.5231 0.0717 0.044 Uiso 0.1804(19) 1 calc PR A 2
H29B H 0.4910 0.5276 0.0642 0.044 Uiso 0.1804(19) 1 calc PR A 2
H29C H 0.4750 0.6163 0.0838 0.044 Uiso 0.1804(19) 1 calc PR A 2
C30W C 0.5388(6) 0.5579(16) 0.1598(13) 0.041(6) Uani 0.1804(19) 1 d PDU A 2
H30A H 0.5529 0.5399 0.1958 0.061 Uiso 0.1804(19) 1 calc PR A 2
H30B H 0.5374 0.6251 0.1573 0.061 Uiso 0.1804(19) 1 calc PR A 2
H30C H 0.5524 0.5341 0.1384 0.061 Uiso 0.1804(19) 1 calc PR A 2
N3W N 0.4499(5) 0.2246(9) 0.1400(7) 0.028(2) Uani 0.1804(19) 1 d PDU A 2
C31W C 0.4730(4) 0.1427(9) 0.1425(6) 0.027(3) Uani 0.1804(19) 1 d PDU A 2
C32W C 0.5090(5) 0.1346(12) 0.1818(7) 0.026(3) Uani 0.1804(19) 1 d PDU A 2
H32W H 0.5179 0.1815 0.2072 0.031 Uiso 0.1804(19) 1 calc PR A 2
C33W C 0.5327(5) 0.0582(13) 0.1847(8) 0.029(3) Uani 0.1804(19) 1 d PDU A 2
C33X C 0.5717(7) 0.045(2) 0.2269(11) 0.046(8) Uani 0.1804(19) 1 d PDU A 2
H33S H 0.5782 0.0995 0.2492 0.069 Uiso 0.0902(10) 1 calc PR A 2
H33T H 0.5914 0.0367 0.2116 0.069 Uiso 0.0902(10) 1 calc PR A 2
H33U H 0.5711 -0.0091 0.2473 0.069 Uiso 0.0902(10) 1 calc PR A 2
H33V H 0.5823 -0.0148 0.2229 0.069 Uiso 0.0902(10) 1 calc PR A 2
H33W H 0.5691 0.0481 0.2605 0.069 Uiso 0.0902(10) 1 calc PR A 2
H33$ H 0.5894 0.0938 0.2248 0.069 Uiso 0.0902(10) 1 calc PR A 2
C34W C 0.5171(6) -0.0106(14) 0.1482(8) 0.027(3) Uani 0.1804(19) 1 d PDU A 2
H34W H 0.5321 -0.0646 0.1507 0.032 Uiso 0.1804(19) 1 calc PR A 2
C35W C 0.4813(6) -0.0053(13) 0.1087(8) 0.029(3) Uani 0.1804(19) 1 d PDU A 2
C35X C 0.4677(9) -0.0788(17) 0.0681(11) 0.038(6) Uani 0.1804(19) 1 d PDU A 2
H35S H 0.4416 -0.0634 0.0433 0.057 Uiso 0.0902(10) 1 calc PR A 2
H35T H 0.4668 -0.1379 0.0844 0.057 Uiso 0.0902(10) 1 calc PR A 2
H35U H 0.4857 -0.0830 0.0500 0.057 Uiso 0.0902(10) 1 calc PR A 2
H35V H 0.4878 -0.1261 0.0751 0.057 Uiso 0.0902(10) 1 calc PR A 2
H35W H 0.4626 -0.0516 0.0341 0.057 Uiso 0.0902(10) 1 calc PR A 2
H35$ H 0.4437 -0.1065 0.0685 0.057 Uiso 0.0902(10) 1 calc PR A 2
C36W C 0.4597(6) 0.0768(12) 0.1025(7) 0.023(3) Uani 0.1804(19) 1 d PDU A 2
H36W H 0.4371 0.0873 0.0725 0.027 Uiso 0.1804(19) 1 calc PR A 2
C37W C 0.4160(5) 0.2190(13) 0.1563(8) 0.033(3) Uani 0.1804(19) 1 d PDU A 2
C38W C 0.4120(8) 0.3147(16) 0.1766(13) 0.040(5) Uani 0.1804(19) 1 d PDU A 2
H38A H 0.4368 0.3325 0.2036 0.060 Uiso 0.1804(19) 1 calc PR A 2
H38B H 0.3916 0.3137 0.1910 0.060 Uiso 0.1804(19) 1 calc PR A 2
H38C H 0.4051 0.3592 0.1482 0.060 Uiso 0.1804(19) 1 calc PR A 2
C39W C 0.3777(6) 0.194(2) 0.1127(12) 0.047(6) Uani 0.1804(19) 1 d PDU A 2
H39A H 0.3722 0.2395 0.0848 0.070 Uiso 0.1804(19) 1 calc PR A 2
H39B H 0.3566 0.1947 0.1258 0.070 Uiso 0.1804(19) 1 calc PR A 2
H39C H 0.3799 0.1331 0.0995 0.070 Uiso 0.1804(19) 1 calc PR A 2
C40W C 0.4228(10) 0.147(2) 0.1989(12) 0.055(6) Uani 0.1804(19) 1 d PDU A 2
H40A H 0.4480 0.1588 0.2269 0.082 Uiso 0.1804(19) 1 calc PR A 2
H40B H 0.4228 0.0858 0.1847 0.082 Uiso 0.1804(19) 1 calc PR A 2
H40C H 0.4020 0.1515 0.2125 0.082 Uiso 0.1804(19) 1 calc PR A 2
N404 N 0.07848(11) 0.8809(3) 0.15420(17) 0.0134(8) Uani 0.8428(18) 1 d PDU B 1
Mo4 Mo 0.037368(11) 0.82138(3) 0.13672(2) 0.00795(12) Uani 0.843(2) 1 d PDU B 1
N401 N -0.00139(10) 0.9129(2) 0.13828(15) 0.0117(7) Uani 0.8428(18) 1 d PDU B 1
C411 C -0.03192(12) 0.8719(3) 0.15134(17) 0.0118(8) Uani 0.8428(18) 1 d PDU B 1
C412 C -0.06465(12) 0.8330(3) 0.11309(18) 0.0135(9) Uani 0.8428(18) 1 d PDU B 1
H412 H -0.0667 0.8344 0.0782 0.016 Uiso 0.8428(18) 1 calc PR B 1
C413 C -0.09424(13) 0.7925(4) 0.12498(19) 0.0186(9) Uani 0.8428(18) 1 d PDU B 1
C13D C -0.12878(19) 0.7516(5) 0.0832(3) 0.0248(16) Uani 0.8428(18) 1 d PDU B 1
H13$ H -0.1467 0.7263 0.0982 0.037 Uiso 0.4214(9) 1 calc PR B 1
H13 H -0.1202 0.7024 0.0659 0.037 Uiso 0.4214(9) 1 calc PR B 1
H13B H -0.1421 0.7992 0.0580 0.037 Uiso 0.4214(9) 1 calc PR B 1
H13I H -0.1260 0.7590 0.0498 0.037 Uiso 0.4214(9) 1 calc PR B 1
H13G H -0.1525 0.7828 0.0821 0.037 Uiso 0.4214(9) 1 calc PR B 1
H13C H -0.1305 0.6861 0.0901 0.037 Uiso 0.4214(9) 1 calc PR B 1
C414 C -0.09040(14) 0.7908(4) 0.17693(19) 0.0184(9) Uani 0.8428(18) 1 d PDU B 1
H414 H -0.1104 0.7636 0.1856 0.022 Uiso 0.8428(18) 1 calc PR B 1
C415 C -0.05819(14) 0.8278(3) 0.21608(19) 0.0168(9) Uani 0.8428(18) 1 d PDU B 1
C15D C -0.05434(17) 0.8235(4) 0.2712(2) 0.0245(12) Uani 0.8428(18) 1 d PDU B 1
H15$ H -0.0299 0.8527 0.2931 0.037 Uiso 0.4214(9) 1 calc PR B 1
H15 H -0.0544 0.7592 0.2815 0.037 Uiso 0.4214(9) 1 calc PR B 1
H15B H -0.0762 0.8559 0.2751 0.037 Uiso 0.4214(9) 1 calc PR B 1
H15I H -0.0771 0.7925 0.2734 0.037 Uiso 0.4214(9) 1 calc PR B 1
H15G H -0.0526 0.8860 0.2850 0.037 Uiso 0.4214(9) 1 calc PR B 1
H15C H -0.0308 0.7893 0.2913 0.037 Uiso 0.4214(9) 1 calc PR B 1
C416 C -0.02896(13) 0.8679(3) 0.20271(18) 0.0143(8) Uani 0.8428(18) 1 d PDU B 1
H416 H -0.0066 0.8930 0.2291 0.017 Uiso 0.8428(18) 1 calc PR B 1
C417 C 0.00040(14) 1.0158(3) 0.1398(2) 0.0146(9) Uani 0.8428(18) 1 d PDU B 1
C418 C 0.02149(19) 1.0514(4) 0.1958(2) 0.0284(12) Uani 0.8428(18) 1 d PDU B 1
H41A H 0.0480 1.0265 0.2099 0.043 Uiso 0.8428(18) 1 calc PR B 1
H41B H 0.0072 1.0316 0.2172 0.043 Uiso 0.8428(18) 1 calc PR B 1
H41C H 0.0226 1.1187 0.1955 0.043 Uiso 0.8428(18) 1 calc PR B 1
C419 C 0.02256(18) 1.0484(4) 0.1066(2) 0.0218(12) Uani 0.8428(18) 1 d PDU B 1
H41D H 0.0491 1.0236 0.1204 0.033 Uiso 0.8428(18) 1 calc PR B 1
H41E H 0.0236 1.1157 0.1069 0.033 Uiso 0.8428(18) 1 calc PR B 1
H41F H 0.0092 1.0269 0.0710 0.033 Uiso 0.8428(18) 1 calc PR B 1
C420 C -0.04110(15) 1.0551(4) 0.1180(2) 0.0238(11) Uani 0.8428(18) 1 d PDU B 1
H42A H -0.0553 1.0346 0.1394 0.036 Uiso 0.8428(18) 1 calc PR B 1
H42B H -0.0545 1.0334 0.0825 0.036 Uiso 0.8428(18) 1 calc PR B 1
H42C H -0.0399 1.1223 0.1182 0.036 Uiso 0.8428(18) 1 calc PR B 1
N402 N 0.02952(10) 0.7764(3) 0.06634(14) 0.0097(6) Uani 0.8428(18) 1 d PDU B 1
C421 C -0.01046(14) 0.7577(3) 0.03502(17) 0.0120(9) Uani 0.8428(18) 1 d PDU B 1
C422 C -0.02471(14) 0.6697(3) 0.0329(2) 0.0143(9) Uani 0.8428(18) 1 d PDU B 1
H422 H -0.0079 0.6221 0.0518 0.017 Uiso 0.8428(18) 1 calc PR B 1
C423 C -0.06347(14) 0.6496(3) 0.0032(2) 0.0178(10) Uani 0.8428(18) 1 d PDU B 1
C23D C -0.07887(18) 0.5522(4) 0.0002(3) 0.0337(15) Uani 0.8428(18) 1 d PDU B 1
H23$ H -0.0579 0.5116 0.0213 0.050 Uiso 0.4214(9) 1 calc PR B 1
H23 H -0.0886 0.5313 -0.0357 0.050 Uiso 0.4214(9) 1 calc PR B 1
H23B H -0.1001 0.5510 0.0132 0.050 Uiso 0.4214(9) 1 calc PR B 1
H23I H -0.1065 0.5510 -0.0221 0.050 Uiso 0.4214(9) 1 calc PR B 1
H23G H -0.0757 0.5313 0.0349 0.050 Uiso 0.4214(9) 1 calc PR B 1
H23C H -0.0643 0.5116 -0.0140 0.050 Uiso 0.4214(9) 1 calc PR B 1
C424 C -0.08817(14) 0.7199(4) -0.0238(2) 0.0161(9) Uani 0.8428(18) 1 d PDU B 1
H424 H -0.1147 0.7065 -0.0437 0.019 Uiso 0.8428(18) 1 calc PR B 1
C425 C -0.07487(14) 0.8089(3) -0.02213(19) 0.0139(9) Uani 0.843(2) 1 d PDU B 1
C25D C -0.10182(15) 0.8863(4) -0.0491(2) 0.0263(12) Uani 0.8428(18) 1 d PDU B 1
H25$ H -0.0871 0.9438 -0.0434 0.039 Uiso 0.4214(9) 1 calc PR B 1
H25 H -0.1224 0.8919 -0.0352 0.039 Uiso 0.4214(9) 1 calc PR B 1
H25B H -0.1135 0.8734 -0.0862 0.039 Uiso 0.4214(9) 1 calc PR B 1
H25I H -0.1282 0.8623 -0.0665 0.039 Uiso 0.4214(9) 1 calc PR B 1
H25G H -0.0929 0.9142 -0.0746 0.039 Uiso 0.4214(9) 1 calc PR B 1
H25C H -0.1018 0.9326 -0.0237 0.039 Uiso 0.4214(9) 1 calc PR B 1
C426 C -0.03558(13) 0.8275(3) 0.0071(2) 0.0145(9) Uani 0.8428(18) 1 d PDU B 1
H426 H -0.0259 0.8881 0.0079 0.017 Uiso 0.8428(18) 1 calc PR B 1
C427 C 0.05788(13) 0.7800(3) 0.03948(18) 0.0139(8) Uani 0.8428(18) 1 d PDU B 1
C428 C 0.04253(17) 0.7279(4) -0.0116(2) 0.0216(11) Uani 0.8428(18) 1 d PDU B 1
H42D H 0.0184 0.7565 -0.0348 0.032 Uiso 0.8428(18) 1 calc PR B 1
H42E H 0.0374 0.6639 -0.0053 0.032 Uiso 0.8428(18) 1 calc PR B 1
H42F H 0.0619 0.7297 -0.0277 0.032 Uiso 0.8428(18) 1 calc PR B 1
C429 C 0.09574(17) 0.7328(5) 0.0740(3) 0.0222(13) Uani 0.8428(18) 1 d PDU B 1
H42G H 0.1064 0.7645 0.1074 0.033 Uiso 0.8428(18) 1 calc PR B 1
H42H H 0.1147 0.7351 0.0573 0.033 Uiso 0.8428(18) 1 calc PR B 1
H42I H 0.0903 0.6686 0.0796 0.033 Uiso 0.8428(18) 1 calc PR B 1
C430 C 0.06571(15) 0.8800(3) 0.0294(2) 0.0192(10) Uani 0.8428(18) 1 d PDU B 1
H43A H 0.0414 0.9088 0.0068 0.029 Uiso 0.8428(18) 1 calc PR B 1
H43B H 0.0847 0.8818 0.0127 0.029 Uiso 0.8428(18) 1 calc PR B 1
H43C H 0.0760 0.9133 0.0622 0.029 Uiso 0.8428(18) 1 calc PR B 1
N403 N 0.04906(11) 0.7249(3) 0.18966(15) 0.0128(7) Uani 0.8428(18) 1 d PDU B 1
C431 C 0.02643(12) 0.6430(3) 0.17130(15) 0.0115(8) Uani 0.8428(18) 1 d PDU B 1
C432 C 0.03940(14) 0.5737(3) 0.14826(19) 0.0169(9) Uani 0.8428(18) 1 d PDU B 1
H432 H 0.0639 0.5802 0.1451 0.020 Uiso 0.8428(18) 1 calc PR B 1
C433 C 0.01779(14) 0.4944(3) 0.1294(2) 0.0185(10) Uani 0.8428(18) 1 d PDU B 1
C33D C 0.03051(18) 0.4229(4) 0.1010(3) 0.0320(14) Uani 0.8428(18) 1 d PDU B 1
H33$ H 0.0114 0.3729 0.0909 0.048 Uiso 0.4214(9) 1 calc PR B 1
H33 H 0.0559 0.3987 0.1234 0.048 Uiso 0.4214(9) 1 calc PR B 1
H33B H 0.0326 0.4501 0.0700 0.048 Uiso 0.4214(9) 1 calc PR B 1
H33I H 0.0552 0.4416 0.0986 0.048 Uiso 0.4214(9) 1 calc PR B 1
H33G H 0.0107 0.4158 0.0662 0.048 Uiso 0.4214(9) 1 calc PR B 1
H33C H 0.0340 0.3644 0.1195 0.048 Uiso 0.4214(9) 1 calc PR B 1
C434 C -0.01821(14) 0.4845(4) 0.1353(2) 0.0207(10) Uani 0.8428(18) 1 d PDU B 1
H434 H -0.0333 0.4304 0.1232 0.025 Uiso 0.8428(18) 1 calc PR B 1
C435 C -0.03173(13) 0.5537(3) 0.1586(2) 0.0198(9) Uani 0.8428(18) 1 d PDU B 1
C35D C -0.07089(14) 0.5437(4) 0.1638(3) 0.0267(12) Uani 0.8428(18) 1 d PDU B 1
H35$ H -0.0826 0.4847 0.1491 0.040 Uiso 0.4214(9) 1 calc PR B 1
H35 H -0.0881 0.5938 0.1452 0.040 Uiso 0.4214(9) 1 calc PR B 1
H35B H -0.0673 0.5460 0.2004 0.040 Uiso 0.4214(9) 1 calc PR B 1
H35I H -0.0760 0.5983 0.1807 0.040 Uiso 0.4214(9) 1 calc PR B 1
H35G H -0.0705 0.4892 0.1846 0.040 Uiso 0.4214(9) 1 calc PR B 1
H35C H -0.0914 0.5370 0.1294 0.040 Uiso 0.4214(9) 1 calc PR B 1
C436 C -0.00980(12) 0.6321(3) 0.17673(19) 0.0150(9) Uani 0.8428(18) 1 d PDU B 1
H436 H -0.0191 0.6789 0.1929 0.018 Uiso 0.8428(18) 1 calc PR B 1
C437 C 0.08254(14) 0.7175(4) 0.24057(19) 0.0206(10) Uani 0.8428(18) 1 d PDU B 1
C438 C 0.11951(15) 0.6918(5) 0.2321(3) 0.0358(14) Uani 0.8428(18) 1 d PDU B 1
H43D H 0.1158 0.6327 0.2141 0.054 Uiso 0.8428(18) 1 calc PR B 1
H43E H 0.1412 0.6870 0.2655 0.054 Uiso 0.8428(18) 1 calc PR B 1
H43F H 0.1254 0.7392 0.2111 0.054 Uiso 0.8428(18) 1 calc PR B 1
C439 C 0.0738(2) 0.6447(5) 0.2746(2) 0.0389(17) Uani 0.8428(18) 1 d PDU B 1
H43G H 0.0501 0.6617 0.2802 0.058 Uiso 0.8428(18) 1 calc PR B 1
H43H H 0.0957 0.6412 0.3080 0.058 Uiso 0.8428(18) 1 calc PR B 1
H43I H 0.0701 0.5848 0.2575 0.058 Uiso 0.8428(18) 1 calc PR B 1
C440 C 0.08823(18) 0.8106(4) 0.2682(2) 0.0272(12) Uani 0.8428(18) 1 d PDU B 1
H44A H 0.0646 0.8266 0.2742 0.041 Uiso 0.8428(18) 1 calc PR B 1
H44B H 0.0935 0.8579 0.2468 0.041 Uiso 0.8428(18) 1 calc PR B 1
H44C H 0.1102 0.8067 0.3014 0.041 Uiso 0.8428(18) 1 calc PR B 1
N4Y N 0.0777(5) 0.6197(14) 0.1530(9) 0.035(4) Uani 0.1572(18) 1 d PDU B 2
Mo4A Mo 0.03670(13) 0.6753(2) 0.13633(15) 0.0434(12) Uani 0.157(2) 1 d PDU B 2
N1Y N 0.0478(5) 0.7705(10) 0.1909(5) 0.027(3) Uani 0.1572(18) 1 d PDU B 2
C11Y C 0.0236(5) 0.8513(10) 0.1745(5) 0.025(3) Uani 0.1572(18) 1 d PDU B 2
C12Y C 0.0376(6) 0.9224(12) 0.1524(8) 0.032(3) Uani 0.1572(18) 1 d PDU B 2
H12Y H 0.0619 0.9156 0.1484 0.038 Uiso 0.1572(18) 1 calc PR B 2
C13Y C 0.0161(7) 1.0036(14) 0.1361(11) 0.030(3) Uani 0.1572(18) 1 d PDU B 2
C13Z C 0.0318(11) 1.077(2) 0.1113(15) 0.041(7) Uani 0.1572(18) 1 d PDU B 2
H13$ H 0.0568 1.0566 0.1104 0.062 Uiso 0.0786(9) 1 calc PR B 2
H13 H 0.0356 1.1336 0.1314 0.062 Uiso 0.0786(9) 1 calc PR B 2
H13B H 0.0133 1.0877 0.0760 0.062 Uiso 0.0786(9) 1 calc PR B 2
H13I H 0.0137 1.1286 0.1015 0.062 Uiso 0.0786(9) 1 calc PR B 2
H13G H 0.0349 1.0517 0.0805 0.062 Uiso 0.0786(9) 1 calc PR B 2
H13C H 0.0571 1.0976 0.1359 0.062 Uiso 0.0786(9) 1 calc PR B 2
C14Y C -0.0192(7) 1.0108(15) 0.1428(11) 0.031(3) Uani 0.1572(18) 1 d PDU B 2
H14Y H -0.0332 1.0669 0.1337 0.038 Uiso 0.1572(18) 1 calc PR B 2
C15Y C -0.0350(6) 0.9399(14) 0.1622(10) 0.028(3) Uani 0.1572(18) 1 d PDU B 2
C15Z C -0.0736(7) 0.951(2) 0.1670(14) 0.037(6) Uani 0.1572(18) 1 d PDU B 2
H15$ H -0.0803 0.8947 0.1807 0.056 Uiso 0.0786(9) 1 calc PR B 2
H15 H -0.0935 0.9644 0.1329 0.056 Uiso 0.0786(9) 1 calc PR B 2
H15B H -0.0722 1.0024 0.1905 0.056 Uiso 0.0786(9) 1 calc PR B 2
H15I H -0.0837 1.0130 0.1554 0.056 Uiso 0.0786(9) 1 calc PR B 2
H15G H -0.0705 0.9432 0.2031 0.056 Uiso 0.0786(9) 1 calc PR B 2
H15C H -0.0918 0.9053 0.1456 0.056 Uiso 0.0786(9) 1 calc PR B 2
C16Y C -0.0127(6) 0.8598(14) 0.1789(11) 0.027(3) Uani 0.1572(18) 1 d PDU B 2
H16Y H -0.0223 0.8109 0.1933 0.032 Uiso 0.1572(18) 1 calc PR B 2
C17Y C 0.0813(6) 0.7757(14) 0.2423(7) 0.037(4) Uani 0.1572(18) 1 d PDU B 2
C18Y C 0.0826(10) 0.6837(18) 0.2696(12) 0.041(6) Uani 0.1572(18) 1 d PDU B 2
H18D H 0.0874 0.6340 0.2491 0.062 Uiso 0.1572(18) 1 calc PR B 2
H18E H 0.0576 0.6732 0.2733 0.062 Uiso 0.1572(18) 1 calc PR B 2
H18F H 0.1035 0.6850 0.3038 0.062 Uiso 0.1572(18) 1 calc PR B 2
C19Y C 0.1192(6) 0.795(2) 0.2348(14) 0.044(6) Uani 0.1572(18) 1 d PDU B 2
H19D H 0.1243 0.7451 0.2146 0.067 Uiso 0.1572(18) 1 calc PR B 2
H19E H 0.1406 0.7986 0.2685 0.067 Uiso 0.1572(18) 1 calc PR B 2
H19F H 0.1170 0.8532 0.2164 0.067 Uiso 0.1572(18) 1 calc PR B 2
C20Y C 0.0742(10) 0.856(2) 0.2729(10) 0.047(7) Uani 0.1572(18) 1 d PDU B 2
H20D H 0.0499 0.8452 0.2784 0.071 Uiso 0.1572(18) 1 calc PR B 2
H20E H 0.0722 0.9127 0.2536 0.071 Uiso 0.1572(18) 1 calc PR B 2
H20F H 0.0958 0.8600 0.3064 0.071 Uiso 0.1572(18) 1 calc PR B 2
N2Y N 0.0280(4) 0.7216(14) 0.0664(5) 0.028(2) Uani 0.1572(18) 1 d PDU B 2
C21Y C -0.0124(4) 0.7380(14) 0.0359(5) 0.028(3) Uani 0.1572(18) 1 d PDU B 2
C22Y C -0.0360(6) 0.6638(15) 0.0134(8) 0.024(3) Uani 0.1572(18) 1 d PDU B 2
H22Y H -0.0255 0.6034 0.0177 0.028 Uiso 0.1572(18) 1 calc PR B 2
C23Y C -0.0754(6) 0.6786(14) -0.0158(11) 0.025(4) Uani 0.1572(18) 1 d PDU B 2
C23Z C -0.1011(9) 0.6005(18) -0.0431(14) 0.046(7) Uani 0.1572(18) 1 d PDU B 2
H23$ H -0.1278 0.6225 -0.0602 0.069 Uiso 0.0786(9) 1 calc PR B 2
H23 H -0.1004 0.5527 -0.0180 0.069 Uiso 0.0786(9) 1 calc PR B 2
H23B H -0.0919 0.5749 -0.0689 0.069 Uiso 0.0786(9) 1 calc PR B 2
H23I H -0.0855 0.5442 -0.0379 0.069 Uiso 0.0786(9) 1 calc PR B 2
H23G H -0.1130 0.6140 -0.0801 0.069 Uiso 0.0786(9) 1 calc PR B 2
H23C H -0.1215 0.5919 -0.0292 0.069 Uiso 0.0786(9) 1 calc PR B 2
C24Y C -0.0902(7) 0.7683(15) -0.0254(11) 0.029(4) Uani 0.1572(18) 1 d PDU B 2
H24Y H -0.1167 0.7773 -0.0472 0.035 Uiso 0.1572(18) 1 calc PR B 2
C25Y C -0.0674(6) 0.8439(14) -0.0041(11) 0.028(4) Uani 0.1572(18) 1 d PDU B 2
C25Z C -0.0859(9) 0.9364(16) -0.0057(15) 0.044(7) Uani 0.1572(18) 1 d PDU B 2
H25$ H -0.0656 0.9824 0.0099 0.066 Uiso 0.0786(9) 1 calc PR B 2
H25 H -0.1031 0.9338 0.0137 0.066 Uiso 0.0786(9) 1 calc PR B 2
H25B H -0.1011 0.9532 -0.0417 0.066 Uiso 0.0786(9) 1 calc PR B 2
H25I H -0.1143 0.9305 -0.0220 0.066 Uiso 0.0786(9) 1 calc PR B 2
H25G H -0.0767 0.9791 -0.0257 0.066 Uiso 0.0786(9) 1 calc PR B 2
H25C H -0.0788 0.9597 0.0296 0.066 Uiso 0.0786(9) 1 calc PR B 2
C26Y C -0.0283(6) 0.8273(14) 0.0276(11) 0.027(4) Uani 0.1572(18) 1 d PDU B 2
H26Y H -0.0121 0.8778 0.0439 0.033 Uiso 0.1572(18) 1 calc PR B 2
C27Y C 0.0569(5) 0.7196(15) 0.0403(7) 0.030(3) Uani 0.1572(18) 1 d PDU B 2
C28Y C 0.0417(11) 0.774(3) -0.0099(10) 0.048(6) Uani 0.1572(18) 1 d PDU B 2
H28D H 0.0156 0.7522 -0.0314 0.071 Uiso 0.1572(18) 1 calc PR B 2
H28E H 0.0593 0.7658 -0.0285 0.071 Uiso 0.1572(18) 1 calc PR B 2
H28F H 0.0405 0.8394 -0.0021 0.071 Uiso 0.1572(18) 1 calc PR B 2
C29Y C 0.0633(11) 0.6196(17) 0.0289(15) 0.050(7) Uani 0.1572(18) 1 d PDU B 2
H29D H 0.0382 0.5917 0.0082 0.075 Uiso 0.1572(18) 1 calc PR B 2
H29E H 0.0750 0.5860 0.0615 0.075 Uiso 0.1572(18) 1 calc PR B 2
H29F H 0.0807 0.6171 0.0098 0.075 Uiso 0.1572(18) 1 calc PR B 2
C30Y C 0.0957(7) 0.759(3) 0.0768(15) 0.033(6) Uani 0.1572(18) 1 d PDU B 2
H30D H 0.0919 0.8225 0.0854 0.049 Uiso 0.1572(18) 1 calc PR B 2
H30E H 0.1146 0.7571 0.0600 0.049 Uiso 0.1572(18) 1 calc PR B 2
H30F H 0.1054 0.7221 0.1085 0.049 Uiso 0.1572(18) 1 calc PR B 2
N3Y N -0.0035(4) 0.5858(9) 0.1358(8) 0.033(2) Uani 0.1572(18) 1 d PDU B 2
C31Y C -0.0336(4) 0.6236(9) 0.1503(8) 0.037(3) Uani 0.1572(18) 1 d PDU B 2
C32Y C -0.0284(6) 0.6246(15) 0.2025(8) 0.036(3) Uani 0.1572(18) 1 d PDU B 2
H32Y H -0.0053 0.6000 0.2274 0.043 Uiso 0.1572(18) 1 calc PR B 2
C33Y C -0.0570(7) 0.661(2) 0.2185(7) 0.040(4) Uani 0.1572(18) 1 d PDU B 2
C33Z C -0.0504(11) 0.662(3) 0.2751(8) 0.053(8) Uani 0.1572(18) 1 d PDU B 2
H33$ H -0.0250 0.6352 0.2949 0.080 Uiso 0.0786(9) 1 calc PR B 2
H33 H -0.0709 0.6270 0.2808 0.080 Uiso 0.0786(9) 1 calc PR B 2
H33B H -0.0509 0.7260 0.2864 0.080 Uiso 0.0786(9) 1 calc PR B 2
H33I H -0.0729 0.6903 0.2798 0.080 Uiso 0.0786(9) 1 calc PR B 2
H33G H -0.0270 0.6985 0.2939 0.080 Uiso 0.0786(9) 1 calc PR B 2
H33C H -0.0469 0.5994 0.2883 0.080 Uiso 0.0786(9) 1 calc PR B 2
C34Y C -0.0899(7) 0.699(2) 0.1806(8) 0.035(4) Uani 0.1572(18) 1 d PDU B 2
H34Y H -0.1092 0.7262 0.1908 0.042 Uiso 0.1572(18) 1 calc PR B 2
C35Y C -0.0957(6) 0.698(2) 0.1286(8) 0.032(4) Uani 0.1572(18) 1 d PDU B 2
C35Z C -0.1340(7) 0.728(3) 0.0892(13) 0.038(8) Uani 0.1572(18) 1 d PDU B 2
H35$ H -0.1334 0.7221 0.0546 0.057 Uiso 0.0786(9) 1 calc PR B 2
H35 H -0.1390 0.7921 0.0954 0.057 Uiso 0.0786(9) 1 calc PR B 2
H35B H -0.1548 0.6890 0.0918 0.057 Uiso 0.0786(9) 1 calc PR B 2
H35I H -0.1514 0.7467 0.1066 0.057 Uiso 0.0786(9) 1 calc PR B 2
H35G H -0.1458 0.6767 0.0658 0.057 Uiso 0.0786(9) 1 calc PR B 2
H35C H -0.1300 0.7798 0.0694 0.057 Uiso 0.0786(9) 1 calc PR B 2
C36Y C -0.0666(6) 0.663(2) 0.1129(8) 0.033(4) Uani 0.1572(18) 1 d PDU B 2
H36Y H -0.0692 0.6666 0.0778 0.039 Uiso 0.1572(18) 1 calc PR B 2
C37Y C -0.0009(6) 0.4823(10) 0.1365(9) 0.036(3) Uani 0.1572(18) 1 d PDU B 2
C38Y C 0.0188(10) 0.458(2) 0.0990(13) 0.039(5) Uani 0.1572(18) 1 d PDU B 2
H38D H 0.0444 0.4875 0.1101 0.059 Uiso 0.1572(18) 1 calc PR B 2
H38E H 0.0026 0.4790 0.0642 0.059 Uiso 0.1572(18) 1 calc PR B 2
H38F H 0.0221 0.3910 0.0986 0.059 Uiso 0.1572(18) 1 calc PR B 2
C39Y C 0.0231(10) 0.4504(18) 0.1914(9) 0.045(7) Uani 0.1572(18) 1 d PDU B 2
H39D H 0.0482 0.4823 0.2040 0.067 Uiso 0.1572(18) 1 calc PR B 2
H39E H 0.0274 0.3840 0.1914 0.067 Uiso 0.1572(18) 1 calc PR B 2
H39F H 0.0090 0.4645 0.2140 0.067 Uiso 0.1572(18) 1 calc PR B 2
C40Y C -0.0402(7) 0.434(2) 0.1185(15) 0.047(6) Uani 0.1572(18) 1 d PDU B 2
H40D H -0.0548 0.4550 0.1393 0.070 Uiso 0.1572(18) 1 calc PR B 2
H40E H -0.0363 0.3675 0.1225 0.070 Uiso 0.1572(18) 1 calc PR B 2
H40F H -0.0549 0.4486 0.0820 0.070 Uiso 0.1572(18) 1 calc PR B 2

loop_
_atom_site_aniso_label
_atom_site_aniso_U_11
_atom_site_aniso_U_22
_atom_site_aniso_U_33
_atom_site_aniso_U_23
_atom_site_aniso_U_13
_atom_site_aniso_U_12
N104 0.0096(18) 0.025(2) 0.014(2) -0.0008(13) 0.0021(16) 0.0027(13)
Mo1 0.00912(17) 0.01620(17) 0.0113(2) -0.00176(12) 0.00153(17) 0.00224(12)
N101 0.0125(18) 0.026(2) 0.0136(19) -0.0031(13) 0.0045(15) -0.0015(13)
C111 0.019(2) 0.025(2) 0.025(2) -0.0049(17) 0.0107(18) -0.0018(16)
C112 0.022(2) 0.030(3) 0.034(3) -0.003(2) 0.012(2) -0.0010(18)
C113 0.027(3) 0.035(3) 0.051(3) -0.011(2) 0.018(3) -0.008(2)
C13A 0.036(3) 0.031(3) 0.085(5) -0.007(3) 0.025(3) -0.013(3)
C114 0.024(2) 0.035(3) 0.038(3) -0.015(2) 0.014(2) -0.012(2)
C115 0.020(2) 0.030(2) 0.034(3) -0.004(2) 0.011(2) -0.0007(18)
C15A 0.019(3) 0.051(4) 0.030(3) -0.001(2) -0.003(2) -0.004(2)
C116 0.013(2) 0.028(3) 0.019(3) -0.0016(16) 0.0052(19) -0.0029(15)
C117 0.017(2) 0.025(2) 0.015(2) -0.0020(15) 0.0054(19) 0.0006(16)
C118 0.025(2) 0.029(2) 0.033(3) -0.011(2) 0.010(2) -0.0015(19)
C119 0.036(3) 0.039(3) 0.023(3) 0.008(2) 0.014(2) 0.010(2)
C120 0.026(3) 0.027(2) 0.021(3) -0.0024(16) 0.015(2) -0.0011(17)
N102 0.0185(18) 0.0261(19) 0.0199(19) -0.0029(16) 0.0014(15) 0.0097(16)
C121 0.026(2) 0.020(2) 0.024(2) -0.0025(17) 0.0063(19) 0.0029(17)
C122 0.039(3) 0.031(3) 0.024(2) -0.004(2) 0.005(2) -0.007(2)
C123 0.049(3) 0.034(3) 0.021(2) -0.002(2) 0.006(2) -0.003(2)
C23A 0.065(5) 0.050(4) 0.021(3) 0.004(2) 0.007(3) -0.015(3)
C124 0.045(3) 0.034(3) 0.018(2) 0.000(2) -0.003(2) 0.004(2)
C125 0.028(3) 0.029(3) 0.034(3) -0.014(2) 0.004(2) 0.005(2)
C25A 0.022(3) 0.060(4) 0.032(3) -0.021(3) 0.001(2) -0.001(3)
C126 0.020(2) 0.024(2) 0.019(2) -0.0062(18) 0.0027(18) 0.0051(18)
C127 0.022(2) 0.023(2) 0.019(2) -0.0052(17) 0.0009(18) 0.0121(18)
C128 0.035(3) 0.023(2) 0.044(3) 0.002(2) 0.018(3) 0.007(2)
C129 0.031(3) 0.035(3) 0.029(3) 0.000(2) 0.014(2) 0.007(2)
C130 0.033(3) 0.029(3) 0.028(3) -0.009(2) 0.002(2) 0.014(2)
N103 0.0152(17) 0.0254(19) 0.0185(19) 0.0098(15) 0.0001(14) -0.0041(15)
C131 0.017(2) 0.022(2) 0.029(2) 0.0053(18) 0.0064(18) 0.0010(17)
C132 0.018(2) 0.032(2) 0.015(2) 0.0064(19) 0.0011(17) 0.0004(19)
C133 0.030(3) 0.041(3) 0.025(3) 0.004(2) -0.004(2) -0.007(2)
C33A 0.031(3) 0.128(7) 0.019(3) 0.001(4) -0.008(2) -0.006(4)
C134 0.019(2) 0.033(3) 0.043(3) 0.013(2) 0.002(2) 0.0033(19)
C135 0.017(2) 0.032(3) 0.042(3) -0.001(2) 0.006(2) 0.0089(19)
C35A 0.020(3) 0.057(4) 0.073(5) -0.029(4) 0.010(3) 0.015(3)
C136 0.015(2) 0.029(2) 0.036(3) -0.005(2) 0.0031(19) 0.0038(17)
C137 0.014(2) 0.030(2) 0.025(2) 0.0056(19) 0.0082(18) 0.0004(18)
C138 0.027(2) 0.032(3) 0.029(3) -0.001(2) 0.008(2) 0.003(2)
C139 0.025(2) 0.044(3) 0.034(3) 0.021(2) 0.010(2) 0.005(2)
C140 0.016(2) 0.030(2) 0.033(3) -0.007(2) 0.0106(19) -0.0032(18)
N204 0.020(2) 0.024(2) 0.022(2) -0.0019(14) 0.010(2) 0.0002(14)
Mo2 0.00836(17) 0.01601(18) 0.0132(2) 0.00011(12) 0.00375(17) 0.00052(11)
N201 0.0145(17) 0.0320(19) 0.0123(16) -0.0044(14) 0.0043(14) -0.0018(14)
C211 0.0180(17) 0.030(2) 0.0158(19) -0.0011(16) 0.0043(15) 0.0030(16)
C212 0.022(2) 0.030(2) 0.028(2) 0.0044(19) 0.0095(18) 0.0026(16)
C213 0.026(2) 0.035(2) 0.028(2) 0.003(2) 0.006(2) 0.0106(18)
C13B 0.044(3) 0.035(2) 0.060(4) 0.007(3) 0.024(3) 0.014(2)
C214 0.020(2) 0.037(2) 0.026(2) -0.003(2) 0.0043(18) 0.0074(17)
C215 0.0157(19) 0.040(2) 0.024(2) -0.0046(19) 0.0064(17) 0.0034(17)
C15B 0.023(3) 0.048(3) 0.035(3) -0.002(2) 0.019(3) 0.001(2)
C216 0.015(2) 0.031(2) 0.011(2) 0.0025(15) 0.0049(18) 0.0051(14)
C217 0.016(2) 0.030(2) 0.0113(19) -0.0020(16) 0.0069(16) -0.0010(15)
C218 0.020(2) 0.045(3) 0.031(3) -0.002(2) 0.012(2) -0.009(2)
C219 0.020(2) 0.042(3) 0.027(3) -0.007(2) 0.0049(19) 0.008(2)
C220 0.016(2) 0.030(2) 0.012(2) -0.0038(15) 0.0018(17) -0.0013(16)
N202 0.0113(17) 0.030(2) 0.033(2) -0.0187(15) 0.0107(16) -0.0069(13)
C221 0.026(2) 0.023(2) 0.025(2) -0.0027(16) 0.0128(17) -0.0014(16)
C222 0.027(2) 0.028(2) 0.033(2) 0.0070(19) 0.0131(19) 0.0037(18)
C223 0.047(3) 0.035(3) 0.035(3) 0.006(2) 0.027(2) 0.005(2)
C23B 0.072(5) 0.068(5) 0.061(5) 0.038(4) 0.048(4) 0.022(4)
C224 0.037(2) 0.029(2) 0.036(2) -0.0076(17) 0.021(2) -0.0041(18)
C225 0.025(2) 0.029(2) 0.030(2) -0.0106(17) 0.0144(18) -0.0072(17)
C25B 0.021(2) 0.062(4) 0.027(3) -0.013(2) 0.012(2) 0.002(2)
C226 0.0185(18) 0.0156(19) 0.022(2) -0.0059(16) 0.0077(16) -0.0024(15)
C227 0.017(2) 0.027(2) 0.028(2) -0.0129(18) 0.0044(17) -0.0085(16)
C228 0.038(3) 0.031(3) 0.058(4) -0.027(3) 0.021(3) -0.015(2)
C229 0.025(2) 0.038(3) 0.039(3) -0.004(2) -0.003(2) -0.013(2)
C230 0.036(3) 0.036(3) 0.039(3) -0.002(2) 0.016(2) -0.003(2)
N203 0.0152(15) 0.0229(17) 0.035(2) 0.0109(15) 0.0088(15) 0.0007(14)
C231 0.0206(18) 0.021(2) 0.035(2) 0.0018(17) 0.0084(17) -0.0028(16)
C232 0.0186(19) 0.026(2) 0.026(2) 0.0105(17) 0.0088(17) 0.0014(17)
C233 0.022(2) 0.040(3) 0.039(3) 0.016(2) 0.0106(19) 0.0001(19)
C33B 0.027(3) 0.086(5) 0.041(3) 0.022(3) 0.014(2) -0.007(3)
C234 0.019(2) 0.030(3) 0.056(3) 0.007(2) 0.009(2) -0.0063(18)
C235 0.021(2) 0.025(2) 0.049(3) -0.0021(19) 0.0038(19) -0.0065(18)
C35B 0.033(3) 0.029(3) 0.065(4) -0.016(3) 0.003(3) -0.008(2)
C236 0.023(2) 0.024(2) 0.045(3) -0.0060(19) 0.0095(19) -0.0042(17)
C237 0.020(2) 0.027(2) 0.055(3) 0.020(2) 0.011(2) 0.0075(18)
C238 0.027(3) 0.057(4) 0.073(4) -0.005(3) 0.014(3) 0.011(3)
C239 0.037(3) 0.045(4) 0.079(5) 0.045(3) 0.011(3) 0.008(3)
C240 0.030(3) 0.033(3) 0.050(3) 0.016(2) 0.003(2) 0.010(2)
N304 0.0082(18) 0.020(2) 0.019(2) -0.0015(17) 0.0021(15) -0.0052(15)
Mo3 0.0043(2) 0.0142(3) 0.0119(3) -0.00132(16) 0.00216(18) -0.00215(14)
N301 0.0079(16) 0.022(2) 0.0106(16) 0.0004(15) 0.0015(14) -0.0038(15)
C311 0.0116(18) 0.017(2) 0.014(2) -0.0026(17) 0.0067(18) -0.0070(16)
C312 0.012(2) 0.021(2) 0.025(3) -0.005(2) 0.010(2) -0.0050(16)
C313 0.017(2) 0.026(2) 0.023(3) -0.008(2) 0.015(2) -0.0119(18)
C13C 0.026(3) 0.031(3) 0.051(4) -0.017(3) 0.025(3) -0.018(2)
C314 0.011(2) 0.028(2) 0.022(3) -0.006(2) 0.006(2) -0.0090(19)
C315 0.011(2) 0.022(2) 0.017(2) 0.0040(19) 0.0049(19) -0.0017(17)
C15C 0.013(2) 0.027(3) 0.033(3) 0.000(2) 0.008(2) 0.002(2)
C316 0.0119(19) 0.018(2) 0.013(2) -0.0038(18) 0.0058(18) -0.0053(15)
C317 0.014(2) 0.020(2) 0.0131(19) 0.0013(19) 0.0027(16) -0.0003(18)
C318 0.027(3) 0.028(3) 0.019(3) 0.011(3) 0.003(2) -0.001(3)
C319 0.018(2) 0.018(3) 0.027(3) 0.005(3) 0.000(2) 0.005(2)
C320 0.020(3) 0.022(2) 0.016(2) -0.0017(19) -0.001(2) 0.0002(19)
N302 0.0071(15) 0.0182(16) 0.0112(16) 0.0001(13) 0.0020(13) -0.0009(12)
C321 0.0101(18) 0.019(2) 0.0144(19) 0.0004(17) -0.0011(16) -0.0005(16)
C322 0.015(2) 0.022(2) 0.0157(19) -0.0003(19) 0.0040(17) -0.0010(18)
C323 0.019(2) 0.026(3) 0.013(2) 0.0028(19) -0.0014(18) 0.000(2)
C23C 0.026(3) 0.035(3) 0.017(2) -0.004(2) 0.000(2) -0.006(2)
C324 0.015(2) 0.029(3) 0.020(2) 0.003(2) -0.0039(18) -0.004(2)
C325 0.012(2) 0.028(3) 0.023(2) 0.003(2) -0.0015(18) -0.0041(18)
C25C 0.011(3) 0.026(4) 0.036(4) 0.006(3) 0.001(2) -0.006(2)
C326 0.0085(19) 0.023(2) 0.018(2) 0.0003(19) 0.0012(16) -0.0001(17)
C327 0.015(2) 0.0151(19) 0.015(2) -0.0003(17) 0.0019(19) -0.0024(17)
C328 0.037(3) 0.027(3) 0.029(3) -0.002(2) 0.018(3) -0.007(3)
C329 0.026(2) 0.022(3) 0.027(3) -0.002(2) 0.004(2) 0.008(2)
C330 0.018(3) 0.019(3) 0.023(3) -0.004(2) 0.004(2) -0.005(2)
N303 0.0098(17) 0.0182(18) 0.023(2) -0.0080(17) 0.0073(16) -0.0014(15)
C331 0.016(2) 0.0147(19) 0.026(2) -0.0051(17) 0.0082(18) -0.0035(16)
C332 0.013(2) 0.021(2) 0.027(2) -0.0039(18) 0.0103(19) 0.0025(16)
C333 0.021(2) 0.017(2) 0.037(3) 0.000(2) 0.013(2) 0.0025(19)
C33C 0.031(4) 0.029(3) 0.056(4) 0.013(3) 0.025(3) 0.007(3)
C334 0.020(2) 0.018(2) 0.040(3) -0.0077(19) 0.0184(19) -0.0054(18)
C335 0.015(2) 0.031(3) 0.029(3) -0.008(2) 0.0124(18) -0.0066(18)
C35C 0.019(2) 0.040(3) 0.034(3) -0.019(3) 0.008(2) -0.014(2)
C336 0.014(2) 0.022(2) 0.017(2) -0.0086(17) 0.0072(17) -0.0023(16)
C337 0.016(2) 0.023(2) 0.028(3) -0.008(2) 0.0132(19) -0.003(2)
C338 0.045(4) 0.052(4) 0.064(5) -0.037(4) 0.043(3) -0.025(4)
C339 0.011(2) 0.078(5) 0.054(4) 0.020(4) 0.015(2) 0.009(3)
C340 0.028(3) 0.031(3) 0.054(4) 0.003(3) 0.030(3) 0.000(2)
N4W 0.044(6) 0.039(10) 0.019(10) -0.005(7) 0.001(6) 0.000(6)
Mo3A 0.0417(19) 0.0296(17) 0.0379(19) 0.0031(11) 0.0135(15) -0.0003(12)
N1W 0.024(4) 0.020(6) 0.029(4) 0.011(4) 0.002(3) -0.003(4)
C11W 0.025(4) 0.028(5) 0.029(5) 0.006(5) 0.004(4) -0.002(4)
C12W 0.027(5) 0.030(5) 0.025(7) 0.006(6) 0.007(6) 0.001(4)
C13W 0.030(5) 0.030(5) 0.030(7) 0.005(6) 0.003(6) 0.003(4)
C13X 0.042(11) 0.038(7) 0.060(14) 0.018(11) 0.014(11) 0.011(7)
C14W 0.021(5) 0.031(5) 0.031(7) -0.004(6) 0.004(6) 0.001(4)
C15W 0.023(5) 0.028(5) 0.038(7) -0.002(6) 0.005(6) -0.005(5)
C15X 0.042(9) 0.047(9) 0.055(13) 0.001(11) 0.027(11) -0.016(9)
C16W 0.024(4) 0.026(5) 0.037(7) -0.001(6) 0.008(6) -0.002(4)
C17W 0.030(5) 0.022(6) 0.030(4) 0.010(5) 0.002(4) -0.007(5)
C18W 0.018(2) 0.018(3) 0.027(3) 0.005(3) 0.000(2) 0.005(2)
C19W 0.044(13) 0.026(7) 0.030(11) 0.011(8) -0.004(10) -0.007(7)
C20W 0.026(9) 0.045(11) 0.028(7) 0.013(9) 0.003(7) 0.001(10)
N2W 0.035(4) 0.027(4) 0.040(4) 0.004(3) 0.009(4) -0.002(3)
C21W 0.039(5) 0.028(6) 0.040(5) 0.001(5) 0.008(4) 0.001(5)
C22W 0.039(7) 0.028(7) 0.039(5) -0.003(6) 0.009(5) 0.001(6)
C23W 0.038(8) 0.031(9) 0.042(6) 0.003(7) 0.008(6) -0.005(7)
C23X 0.060(15) 0.036(14) 0.042(8) -0.002(11) 0.014(9) -0.002(12)
C24W 0.038(7) 0.032(8) 0.037(6) 0.002(7) 0.002(6) 0.004(6)
C25W 0.028(6) 0.034(7) 0.038(6) -0.001(6) 0.001(5) -0.008(5)
C25X 0.025(8) 0.025(13) 0.041(12) 0.007(11) 0.003(8) -0.016(8)
C26W 0.040(7) 0.028(8) 0.036(7) 0.002(7) 0.009(6) 0.001(7)
C27W 0.040(6) 0.026(4) 0.044(6) 0.008(5) 0.017(5) -0.001(5)
C28W 0.076(14) 0.051(13) 0.054(12) -0.002(12) 0.034(12) 0.010(13)
C29W 0.024(10) 0.019(9) 0.042(7) 0.000(7) 0.009(7) -0.004(9)
C30W 0.040(8) 0.020(8) 0.046(12) -0.002(10) -0.003(8) 0.001(7)
N3W 0.026(4) 0.028(4) 0.027(5) -0.007(4) 0.006(4) -0.004(3)
C31W 0.028(5) 0.028(4) 0.025(5) 0.002(4) 0.009(4) -0.003(4)
C32W 0.029(5) 0.026(5) 0.023(5) 0.003(5) 0.010(4) -0.002(4)
C33W 0.030(5) 0.030(6) 0.027(6) 0.003(5) 0.011(5) 0.000(4)
C33X 0.047(11) 0.028(12) 0.047(13) -0.008(10) 0.000(8) 0.012(9)
C34W 0.030(6) 0.029(6) 0.023(6) 0.005(5) 0.013(5) 0.005(5)
C35W 0.029(6) 0.031(5) 0.028(6) 0.001(5) 0.011(5) 0.001(5)
C35X 0.033(12) 0.030(10) 0.045(12) -0.007(8) 0.010(8) -0.001(9)
C36W 0.021(5) 0.033(5) 0.018(5) 0.000(4) 0.012(4) 0.002(5)
C37W 0.028(5) 0.031(6) 0.037(6) 0.000(5) 0.009(4) 0.002(5)
C38W 0.034(11) 0.042(8) 0.043(12) -0.008(7) 0.014(9) 0.004(8)
C39W 0.026(6) 0.048(12) 0.060(11) -0.012(9) 0.008(8) 0.000(9)
C40W 0.057(13) 0.056(11) 0.061(11) 0.023(10) 0.034(9) 0.014(12)
N404 0.0078(16) 0.0127(18) 0.0164(19) -0.0007(15) 0.0005(15) -0.0037(14)
Mo4 0.0039(2) 0.0096(2) 0.0087(2) 0.00024(14) 0.00049(17) -0.00170(14)
N401 0.0099(15) 0.0132(15) 0.0119(17) -0.0009(13) 0.0039(13) -0.0022(12)
C411 0.0088(17) 0.0168(19) 0.0110(19) -0.0006(16) 0.0050(15) -0.0014(14)
C412 0.0056(17) 0.022(2) 0.0126(19) -0.0021(17) 0.0027(15) -0.0009(15)
C413 0.0095(19) 0.023(2) 0.022(2) 0.0006(19) 0.0041(17) -0.0029(16)
C13D 0.019(3) 0.029(4) 0.024(3) -0.005(2) 0.006(2) -0.011(2)
C414 0.0109(19) 0.024(2) 0.023(2) -0.0012(19) 0.0090(17) -0.0026(17)
C415 0.015(2) 0.020(2) 0.018(2) -0.0015(18) 0.0094(17) -0.0027(17)
C15D 0.027(3) 0.033(3) 0.021(2) -0.005(2) 0.018(2) -0.004(2)
C416 0.0140(19) 0.017(2) 0.0143(19) -0.0020(17) 0.0080(16) -0.0020(16)
C417 0.009(2) 0.0141(18) 0.020(2) -0.0011(17) 0.0052(18) 0.0021(16)
C418 0.038(3) 0.015(2) 0.025(2) -0.006(2) 0.005(2) -0.008(2)
C419 0.023(3) 0.014(2) 0.033(3) 0.005(2) 0.014(2) 0.000(2)
C420 0.020(2) 0.023(2) 0.032(3) 0.005(2) 0.013(2) 0.009(2)
N402 0.0087(15) 0.0097(17) 0.0104(15) -0.0017(13) 0.0032(13) -0.0034(13)
C421 0.0123(18) 0.015(2) 0.010(2) -0.0026(15) 0.0059(16) -0.0065(14)
C422 0.011(2) 0.016(2) 0.012(2) 0.0004(17) 0.0000(17) -0.0060(15)
C423 0.016(2) 0.021(2) 0.013(2) 0.0043(18) 0.0002(18) -0.0072(17)
C23D 0.029(3) 0.032(3) 0.026(3) 0.007(2) -0.006(2) -0.024(2)
C424 0.011(2) 0.022(2) 0.012(2) 0.000(2) 0.0005(17) -0.0041(18)
C425 0.0114(19) 0.021(2) 0.008(2) -0.0053(17) 0.0024(16) -0.0026(17)
C25D 0.010(2) 0.024(2) 0.036(3) 0.000(2) -0.001(2) 0.0025(19)
C426 0.0112(19) 0.019(2) 0.009(2) -0.0021(17) -0.0016(16) -0.0028(15)
C427 0.0125(19) 0.016(2) 0.016(2) -0.0038(17) 0.0081(16) -0.0031(17)
C428 0.024(3) 0.023(2) 0.020(2) -0.010(2) 0.011(2) -0.003(2)
C429 0.017(2) 0.027(3) 0.027(3) -0.002(3) 0.012(2) 0.005(2)
C430 0.016(2) 0.021(2) 0.023(3) 0.0001(18) 0.012(2) -0.0060(18)
N403 0.0088(16) 0.0115(16) 0.0142(17) 0.0049(14) -0.0002(14) 0.0016(13)
C431 0.0073(17) 0.0151(18) 0.0074(18) 0.0007(14) -0.0027(14) -0.0011(14)
C432 0.014(2) 0.019(2) 0.015(2) 0.0016(16) 0.0020(18) 0.0002(16)
C433 0.015(2) 0.016(2) 0.018(2) -0.0012(17) -0.0011(18) 0.0021(17)
C33D 0.026(3) 0.021(3) 0.041(4) -0.007(2) 0.003(3) 0.005(2)
C434 0.0083(19) 0.019(2) 0.023(2) 0.0034(18) -0.0068(17) -0.0021(16)
C435 0.0123(19) 0.020(2) 0.022(2) 0.0116(18) 0.0002(17) -0.0040(16)
C35D 0.013(2) 0.031(3) 0.031(3) 0.008(2) 0.003(2) -0.006(2)
C436 0.0090(18) 0.0174(19) 0.016(2) 0.0059(16) 0.0022(16) 0.0004(15)
C437 0.014(2) 0.023(2) 0.015(2) 0.0047(17) -0.0064(16) 0.0014(18)
C438 0.011(2) 0.050(4) 0.031(3) 0.000(3) -0.009(2) 0.012(2)
C439 0.038(3) 0.040(3) 0.020(3) 0.015(3) -0.010(2) -0.017(3)
C440 0.028(3) 0.031(3) 0.013(2) -0.002(2) -0.005(2) -0.003(2)
N4Y 0.050(6) 0.028(10) 0.026(10) -0.011(7) 0.012(9) -0.015(5)
Mo4A 0.069(3) 0.0283(19) 0.036(2) -0.0100(13) 0.023(2) -0.0009(15)
N1Y 0.028(5) 0.028(4) 0.019(4) 0.003(3) 0.001(4) 0.003(4)
C11Y 0.028(5) 0.026(4) 0.016(6) -0.006(4) 0.004(4) 0.002(4)
C12Y 0.030(6) 0.027(5) 0.029(6) 0.001(5) 0.001(5) -0.001(5)
C13Y 0.030(6) 0.027(5) 0.022(6) 0.000(5) -0.004(5) -0.001(5)
C13Z 0.045(13) 0.024(10) 0.048(14) 0.001(10) 0.009(10) -0.005(11)
C14Y 0.031(6) 0.028(6) 0.022(6) 0.002(5) -0.005(5) 0.002(5)
C15Y 0.029(5) 0.026(5) 0.020(6) -0.004(5) -0.001(5) 0.003(4)
C15Z 0.036(10) 0.032(13) 0.039(14) -0.006(11) 0.010(11) 0.008(8)
C16Y 0.027(5) 0.025(5) 0.021(6) -0.004(5) 0.001(5) 0.002(4)
C17Y 0.033(6) 0.029(6) 0.032(6) 0.001(4) -0.006(5) 0.002(5)
C18Y 0.043(12) 0.040(8) 0.025(10) 0.008(8) -0.006(9) 0.004(10)
C19Y 0.035(6) 0.034(12) 0.048(14) 0.002(11) -0.003(8) -0.002(9)
C20Y 0.056(13) 0.045(10) 0.021(10) -0.002(8) -0.009(9) 0.013(11)
N2Y 0.030(4) 0.022(6) 0.029(4) -0.016(4) 0.006(4) -0.003(4)
C21Y 0.026(4) 0.026(5) 0.030(5) -0.012(5) 0.009(4) -0.004(4)
C22Y 0.024(5) 0.025(5) 0.019(6) 0.000(5) 0.006(5) -0.004(4)
C23Y 0.021(5) 0.031(5) 0.023(7) -0.002(6) 0.008(5) -0.004(5)
C23Z 0.038(10) 0.037(7) 0.045(12) -0.003(10) -0.006(10) -0.010(9)
C24Y 0.025(6) 0.032(5) 0.023(7) 0.000(7) 0.001(6) -0.002(5)
C25Y 0.025(5) 0.032(5) 0.026(7) -0.002(6) 0.008(5) -0.002(4)
C25Z 0.047(12) 0.035(7) 0.049(14) -0.004(11) 0.016(11) 0.008(8)
C26Y 0.027(5) 0.029(5) 0.021(7) -0.007(6) 0.004(6) -0.003(4)
C27Y 0.029(5) 0.028(6) 0.032(5) -0.009(5) 0.008(4) 0.004(6)
C28Y 0.054(12) 0.051(11) 0.030(8) -0.004(9) 0.007(7) -0.010(12)
C29Y 0.057(16) 0.037(8) 0.055(16) -0.024(9) 0.021(13) 0.007(10)
C30Y 0.026(7) 0.036(12) 0.036(11) -0.013(10) 0.010(7) 0.009(9)
N3Y 0.033(4) 0.026(4) 0.027(4) -0.001(4) -0.004(4) 0.006(3)
C31Y 0.039(4) 0.030(6) 0.032(5) -0.008(5) 0.001(4) 0.004(4)
C32Y 0.032(6) 0.034(7) 0.032(5) 0.003(6) 0.002(5) 0.000(6)
C33Y 0.036(8) 0.042(9) 0.034(6) -0.008(8) 0.004(5) -0.005(7)
C33Z 0.059(16) 0.061(17) 0.039(7) 0.004(13) 0.016(9) 0.000(14)
C34Y 0.031(7) 0.036(8) 0.036(6) -0.009(7) 0.011(6) -0.003(6)
C35Y 0.026(6) 0.033(7) 0.034(6) -0.003(7) 0.007(5) -0.008(6)
C35Z 0.030(9) 0.033(15) 0.041(10) -0.012(12) 0.002(9) -0.003(11)
C36Y 0.033(7) 0.034(9) 0.026(6) -0.006(8) 0.005(6) 0.000(7)
C37Y 0.035(7) 0.024(4) 0.032(6) -0.011(6) -0.007(6) 0.003(4)
C38Y 0.044(11) 0.016(10) 0.049(10) -0.007(9) 0.008(9) -0.003(9)
C39Y 0.060(14) 0.015(9) 0.037(8) -0.008(8) -0.006(9) 0.007(12)
C40Y 0.042(9) 0.040(10) 0.048(13) -0.008(12) 0.005(8) -0.007(9)

loop_
_atom_type_symbol
_atom_type_description
_atom_type_scat_dispersion_real
_atom_type_scat_dispersion_imag
_atom_type_scat_source
C C 0.0033 0.0016 'International Tables Vol C Tables 4.2.6.8 and 6.1.1.4'
H H 0.0000 0.0000 'International Tables Vol C Tables 4.2.6.8 and 6.1.1.4'
N N 0.0061 0.0033 'International Tables Vol C Tables 4.2.6.8 and 6.1.1.4'
Mo Mo -1.6832 0.6857 'International Tables Vol C Tables 4.2.6.8 and 6.1.1.4'

loop_
_geom_angle_atom_site_label_1
_geom_angle_atom_site_label_2
_geom_angle_atom_site_label_3
_geom_angle
N104 Mo1 N102 102.80(18)
N104 Mo1 N101 103.3(2)
N102 Mo1 N101 116.57(17)
N104 Mo1 N103 103.09(17)
N102 Mo1 N103 114.21(17)
N101 Mo1 N103 114.37(16)
C111 N101 C117 117.3(4)
C111 N101 Mo1 111.3(3)
C117 N101 Mo1 129.4(3)
C112 C111 C116 120.5(4)
C112 C111 N101 121.9(4)
C116 C111 N101 117.6(4)
C111 C112 C113 122.0(5)
C112 C113 C114 116.8(5)
C112 C113 C13A 122.0(5)
C114 C113 C13A 121.0(5)
C115 C114 C113 122.5(4)
C114 C115 C116 119.7(4)
C114 C115 C15A 121.4(5)
C116 C115 C15A 118.9(4)
C111 C116 C115 118.5(4)
N101 C117 C120 109.7(4)
N101 C117 C118 108.2(4)
C120 C117 C118 107.9(4)
N101 C117 C119 110.6(4)
C120 C117 C119 109.8(4)
C118 C117 C119 110.6(4)
C121 N102 C127 117.1(3)
C121 N102 Mo1 115.3(3)
C127 N102 Mo1 127.4(3)
C122 C121 C126 119.8(4)
C122 C121 N102 120.7(4)
C126 C121 N102 119.5(4)
C123 C122 C121 121.4(5)
C122 C123 C124 118.4(5)
C122 C123 C23A 123.2(5)
C124 C123 C23A 118.4(5)
C125 C124 C123 121.4(4)
C124 C125 C126 119.4(5)
C124 C125 C25A 119.8(5)
C126 C125 C25A 120.8(5)
C125 C126 C121 119.7(5)
C129 C127 N102 109.8(4)
C129 C127 C130 108.3(4)
N102 C127 C130 111.3(4)
C129 C127 C128 110.1(4)
N102 C127 C128 107.3(4)
C130 C127 C128 110.1(4)
C131 N103 C137 116.6(3)
C131 N103 Mo1 113.7(3)
C137 N103 Mo1 128.6(3)
C132 C131 C136 120.5(4)
C132 C131 N103 118.4(4)
C136 C131 N103 121.1(4)
C131 C132 C133 119.1(5)
C134 C133 C132 119.7(4)
C134 C133 C33A 119.5(5)
C132 C133 C33A 120.7(5)
C135 C134 C133 121.6(4)
C134 C135 C136 118.7(4)
C134 C135 C35A 120.8(5)
C136 C135 C35A 120.4(5)
C131 C136 C135 120.3(4)
N103 C137 C139 110.4(4)
N103 C137 C140 109.9(4)
C139 C137 C140 108.4(4)
N103 C137 C138 109.1(4)
C139 C137 C138 110.1(4)
C140 C137 C138 109.0(4)
N204 Mo2 N202 103.49(18)
N204 Mo2 N201 103.1(2)
N202 Mo2 N201 115.44(18)
N204 Mo2 N203 103.54(17)
N202 Mo2 N203 114.88(18)
N201 Mo2 N203 114.16(17)
C211 N201 C217 116.2(4)
C211 N201 Mo2 110.3(3)
C217 N201 Mo2 131.2(3)
C212 C211 C216 121.1(4)
C212 C211 N201 122.8(4)
C216 C211 N201 116.1(4)
C211 C212 C213 120.9(4)
C212 C213 C214 117.6(4)
C212 C213 C13B 120.9(5)
C214 C213 C13B 121.5(5)
C215 C214 C213 122.7(4)
C214 C215 C216 120.4(4)
C214 C215 C15B 120.3(4)
C216 C215 C15B 119.2(4)
C215 C216 C211 117.2(4)
N201 C217 C219 108.7(4)
N201 C217 C218 109.5(4)
C219 C217 C218 108.9(4)
N201 C217 C220 109.9(4)
C219 C217 C220 110.0(4)
C218 C217 C220 109.8(4)
C221 N202 C227 116.3(4)
C221 N202 Mo2 113.5(3)
C227 N202 Mo2 128.7(3)
C222 C221 C226 120.3(4)
C222 C221 N202 122.2(4)
C226 C221 N202 117.6(4)
C221 C222 C223 120.3(4)
C224 C223 C222 118.3(5)
C224 C223 C23B 121.2(5)
C222 C223 C23B 120.5(5)
C225 C224 C223 122.1(5)
C224 C225 C226 119.6(4)
C224 C225 C25B 119.8(4)
C226 C225 C25B 120.5(4)
C225 C226 C221 119.3(4)
N202 C227 C229 109.4(4)
N202 C227 C230 109.4(4)
C229 C227 C230 108.7(5)
N202 C227 C228 111.2(4)
C229 C227 C228 110.2(5)
C230 C227 C228 107.8(5)
C231 N203 C237 115.3(4)
C231 N203 Mo2 115.0(3)
C237 N203 Mo2 128.2(3)
C236 C231 C232 120.3(4)
C236 C231 N203 121.2(4)
C232 C231 N203 118.5(4)
C233 C232 C231 119.4(5)
C234 C233 C232 119.1(5)
C234 C233 C33B 119.1(5)
C232 C233 C33B 121.8(5)
C233 C234 C235 122.8(4)
C234 C235 C236 117.8(5)
C234 C235 C35B 122.2(5)
C236 C235 C35B 119.9(5)
C231 C236 C235 120.6(5)
C239 C237 N203 111.2(4)
C239 C237 C238 109.2(5)
N203 C237 C238 107.9(5)
C239 C237 C240 109.0(5)
N203 C237 C240 110.2(4)
C238 C237 C240 109.2(5)
N304 Mo3 N303 103.7(2)
N304 Mo3 N301 103.2(2)
N303 Mo3 N301 114.7(2)
N304 Mo3 N302 103.98(19)
N303 Mo3 N302 114.39(18)
N301 Mo3 N302 114.76(17)
C311 N301 C317 116.8(3)
C311 N301 Mo3 113.4(3)
C317 N301 Mo3 128.6(3)
C312 C311 C316 118.7(4)
C312 C311 N301 119.8(5)
C316 C311 N301 121.5(4)
C313 C312 C311 121.5(5)
C312 C313 C314 118.2(5)
C312 C313 C13C 120.9(5)
C314 C313 C13C 120.9(5)
C315 C314 C313 122.4(5)
C314 C315 C316 118.3(5)
C314 C315 C15C 121.5(5)
C316 C315 C15C 120.0(5)
C311 C316 C315 120.9(4)
N301 C317 C319 108.4(4)
N301 C317 C320 109.3(4)
C319 C317 C320 108.6(4)
N301 C317 C318 112.0(4)
C319 C317 C318 108.9(5)
C320 C317 C318 109.5(5)
C321 N302 C327 115.8(3)
C321 N302 Mo3 112.6(3)
C327 N302 Mo3 130.5(3)
C322 C321 C326 119.3(4)
C322 C321 N302 120.7(4)
C326 C321 N302 120.0(4)
C321 C322 C323 121.0(5)
C324 C323 C322 118.6(5)
C324 C323 C23C 121.5(5)
C322 C323 C23C 119.9(5)
C325 C324 C323 121.6(5)
C324 C325 C326 118.2(5)
C324 C325 C25C 120.5(5)
C326 C325 C25C 121.3(6)
C321 C326 C325 121.2(5)
N302 C327 C330 109.9(4)
N302 C327 C328 111.2(4)
C330 C327 C328 108.7(4)
N302 C327 C329 109.6(4)
C330 C327 C329 107.3(4)
C328 C327 C329 110.1(5)
C331 N303 C337 117.3(4)
C331 N303 Mo3 112.0(3)
C337 N303 Mo3 129.2(3)
C332 C331 C336 119.1(4)
C332 C331 N303 121.5(5)
C336 C331 N303 119.4(5)
C331 C332 C333 122.2(5)
C332 C333 C334 117.9(5)
C332 C333 C33C 121.9(5)
C334 C333 C33C 120.1(5)
C335 C334 C333 120.6(5)
C334 C335 C336 120.0(5)
C334 C335 C35C 119.7(5)
C336 C335 C35C 120.3(5)
C331 C336 C335 120.1(5)
C338 C337 N303 110.4(4)
C338 C337 C340 109.8(6)
N303 C337 C340 108.7(4)
C338 C337 C339 109.4(6)
N303 C337 C339 109.8(5)
C340 C337 C339 108.8(5)
N4W Mo3A N1W 103.3(8)
N4W Mo3A N2W 104.7(8)
N1W Mo3A N2W 116.1(7)
N4W Mo3A N3W 103.0(9)
N1W Mo3A N3W 114.7(7)
N2W Mo3A N3W 113.0(7)
C11W N1W C17W 118.6(9)
C11W N1W Mo3A 112.7(6)
C17W N1W Mo3A 127.5(10)
C12W C11W C16W 119.0(12)
C12W C11W N1W 118.5(14)
C16W C11W N1W 122.2(14)
C13W C12W C11W 123.2(14)
C12W C13W C14W 116.3(13)
C12W C13W C13X 123.1(15)
C14W C13W C13X 120.6(15)
C15W C14W C13W 122.0(14)
C14W C15W C16W 120.2(13)
C14W C15W C15X 119.5(15)
C16W C15W C15X 120.1(15)
C11W C16W C15W 118.1(13)
N1W C17W C20W 110.5(14)
N1W C17W C19W 111.5(14)
C20W C17W C19W 107.6(14)
N1W C17W C18W 106.4(14)
C20W C17W C18W 111.1(15)
C19W C17W C18W 109.7(14)
C21W N2W C27W 117.0(9)
C21W N2W Mo3A 113.3(6)
C27W N2W Mo3A 129.5(10)
C22W C21W C26W 119.2(12)
C22W C21W N2W 121.1(14)
C26W C21W N2W 119.7(14)
C21W C22W C23W 120.6(14)
C22W C23W C24W 119.1(13)
C22W C23W C23X 118.0(15)
C24W C23W C23X 122.8(16)
C25W C24W C23W 121.4(14)
C24W C25W C26W 118.9(13)
C24W C25W C25X 123.1(16)
C26W C25W C25X 117.6(15)
C21W C26W C25W 120.7(14)
N2W C27W C29W 109.5(14)
N2W C27W C30W 109.8(13)
C29W C27W C30W 107.7(14)
N2W C27W C28W 107.8(15)
C29W C27W C28W 109.6(15)
C30W C27W C28W 112.5(16)
C31W N3W C37W 119.3(9)
C31W N3W Mo3A 111.7(6)
C37W N3W Mo3A 127.5(10)
C32W C31W C36W 121.1(12)
C32W C31W N3W 118.9(13)
C36W C31W N3W 119.8(13)
C31W C32W C33W 120.8(13)
C34W C33W C32W 116.8(13)
C34W C33W C33X 119.9(14)
C32W C33W C33X 123.1(14)
C35W C34W C33W 124.0(14)
C34W C35W C36W 118.6(13)
C34W C35W C35X 121.2(15)
C36W C35W C35X 119.6(15)
C35W C36W C31W 117.7(13)
N3W C37W C39W 113.9(15)
N3W C37W C40W 111.2(14)
C39W C37W C40W 107.1(15)
N3W C37W C38W 105.8(14)
C39W C37W C38W 108.7(15)
C40W C37W C38W 110.1(16)
N404 Mo4 N403 103.47(18)
N404 Mo4 N401 103.68(18)
N403 Mo4 N401 115.05(17)
N404 Mo4 N402 103.93(18)
N403 Mo4 N402 114.68(17)
N401 Mo4 N402 114.01(16)
C411 N401 C417 115.9(3)
C411 N401 Mo4 111.9(2)
C417 N401 Mo4 130.6(3)
C416 C411 C412 118.5(4)
C416 C411 N401 120.6(4)
C412 C411 N401 120.8(4)
C413 C412 C411 121.6(4)
C412 C413 C414 118.1(4)
C412 C413 C13D 120.2(5)
C414 C413 C13D 121.7(5)
C415 C414 C413 122.0(4)
C414 C415 C416 118.3(4)
C414 C415 C15D 121.1(4)
C416 C415 C15D 120.6(4)
C411 C416 C415 121.4(4)
N401 C417 C419 108.7(4)
N401 C417 C420 109.5(4)
C419 C417 C420 109.3(4)
N401 C417 C418 111.3(4)
C419 C417 C418 109.0(4)
C420 C417 C418 109.0(4)
C421 N402 C427 117.2(3)
C421 N402 Mo4 113.6(2)
C427 N402 Mo4 127.7(3)
C422 C421 C426 119.1(4)
C422 C421 N402 119.6(4)
C426 C421 N402 121.4(4)
C421 C422 C423 120.9(5)
C424 C423 C422 119.3(4)
C424 C423 C23D 120.0(5)
C422 C423 C23D 120.8(5)
C425 C424 C423 121.2(4)
C424 C425 C426 118.7(4)
C424 C425 C25D 121.6(5)
C426 C425 C25D 119.7(4)
C421 C426 C425 120.8(4)
N402 C427 C428 111.4(4)
N402 C427 C430 109.9(4)
C428 C427 C430 109.3(4)
N402 C427 C429 108.4(4)
C428 C427 C429 107.3(5)
C430 C427 C429 110.5(4)
C431 N403 C437 116.4(3)
C431 N403 Mo4 112.9(2)
C437 N403 Mo4 129.4(3)
C432 C431 C436 118.6(4)
C432 C431 N403 121.0(4)
C436 C431 N403 120.4(4)
C431 C432 C433 122.2(4)
C432 C433 C434 118.4(4)
C432 C433 C33D 121.9(5)
C434 C433 C33D 119.5(5)
C435 C434 C433 120.2(4)
C436 C435 C434 120.2(4)
C436 C435 C35D 119.7(5)
C434 C435 C35D 120.0(5)
C435 C436 C431 120.3(4)
N403 C437 C438 110.0(4)
N403 C437 C440 108.8(4)
C438 C437 C440 109.5(5)
N403 C437 C439 110.2(4)
C438 C437 C439 109.7(5)
C440 C437 C439 108.5(5)
N4Y Mo4A N2Y 104.0(9)
N4Y Mo4A N3Y 107.2(9)
N2Y Mo4A N3Y 112.0(8)
N4Y Mo4A N1Y 102.9(8)
N2Y Mo4A N1Y 115.5(8)
N3Y Mo4A N1Y 113.9(8)
C11Y N1Y C17Y 116.9(9)
C11Y N1Y Mo4A 113.5(6)
C17Y N1Y Mo4A 128.8(10)
C16Y C11Y C12Y 120.1(13)
C16Y C11Y N1Y 123.2(14)
C12Y C11Y N1Y 116.7(14)
C11Y C12Y C13Y 120.3(14)
C14Y C13Y C12Y 117.9(14)
C14Y C13Y C13Z 123.7(16)
C12Y C13Y C13Z 118.4(16)
C15Y C14Y C13Y 123.3(14)
C14Y C15Y C16Y 117.6(13)
C14Y C15Y C15Z 120.5(15)
C16Y C15Y C15Z 121.8(15)
C11Y C16Y C15Y 120.6(14)
N1Y C17Y C20Y 108.6(14)
N1Y C17Y C19Y 110.4(15)
C20Y C17Y C19Y 107.5(16)
N1Y C17Y C18Y 106.9(14)
C20Y C17Y C18Y 111.6(16)
C19Y C17Y C18Y 111.7(16)
C21Y N2Y C27Y 119.2(9)
C21Y N2Y Mo4A 113.0(7)
C27Y N2Y Mo4A 126.1(10)
C22Y C21Y C26Y 119.5(13)
C22Y C21Y N2Y 118.7(15)
C26Y C21Y N2Y 121.9(15)
C21Y C22Y C23Y 119.2(14)
C22Y C23Y C24Y 120.2(14)
C22Y C23Y C23Z 120.4(16)
C24Y C23Y C23Z 118.8(16)
C25Y C24Y C23Y 121.9(14)
C24Y C25Y C26Y 117.0(14)
C24Y C25Y C25Z 120.2(16)
C26Y C25Y C25Z 121.5(16)
C25Y C26Y C21Y 122.0(14)
N2Y C27Y C28Y 110.5(15)
N2Y C27Y C30Y 109.4(16)
C28Y C27Y C30Y 110.5(16)
N2Y C27Y C29Y 108.2(15)
C28Y C27Y C29Y 109.7(16)
C30Y C27Y C29Y 108.4(16)
C31Y N3Y C37Y 115.8(10)
C31Y N3Y Mo4A 114.2(7)
C37Y N3Y Mo4A 127.8(10)
C32Y C31Y C36Y 120.9(13)
C32Y C31Y N3Y 118.9(14)
C36Y C31Y N3Y 120.2(14)
C31Y C32Y C33Y 120.8(14)
C34Y C33Y C32Y 117.2(13)
C34Y C33Y C33Z 123.3(16)
C32Y C33Y C33Z 119.5(16)
C35Y C34Y C33Y 123.0(14)
C34Y C35Y C36Y 119.5(14)
C34Y C35Y C35Z 120.2(16)
C36Y C35Y C35Z 120.1(16)
C31Y C36Y C35Y 118.4(14)
N3Y C37Y C40Y 114.0(15)
N3Y C37Y C38Y 105.7(14)
C40Y C37Y C38Y 108.1(15)
N3Y C37Y C39Y 109.0(14)
C40Y C37Y C39Y 108.4(15)
C38Y C37Y C39Y 111.7(16)

loop_
_geom_bond_atom_site_label_1
_geom_bond_atom_site_label_2
_geom_bond_distance
N104 Mo1 1.648(4)
Mo1 N102 1.954(4)
Mo1 N101 1.962(4)
Mo1 N103 1.977(3)
N101 C111 1.447(5)
N101 C117 1.503(6)
C111 C112 1.380(6)
C111 C116 1.403(6)
C112 C113 1.401(6)
C113 C114 1.408(7)
C113 C13A 1.517(7)
C114 C115 1.376(6)
C115 C116 1.418(6)
C115 C15A 1.482(6)
C117 C120 1.521(6)
C117 C118 1.531(6)
C117 C119 1.531(6)
N102 C121 1.453(5)
N102 C127 1.515(5)
C121 C122 1.399(6)
C121 C126 1.405(6)
C122 C123 1.385(6)
C123 C124 1.407(7)
C123 C23A 1.494(7)
C124 C125 1.396(7)
C125 C126 1.401(6)
C125 C25A 1.495(7)
C127 C129 1.514(6)
C127 C130 1.527(6)
C127 C128 1.529(6)
N103 C131 1.470(5)
N103 C137 1.489(5)
C131 C132 1.383(6)
C131 C136 1.404(6)
C132 C133 1.420(6)
C133 C134 1.389(7)
C133 C33A 1.474(7)
C134 C135 1.383(7)
C135 C136 1.407(6)
C135 C35A 1.491(7)
C137 C139 1.517(6)
C137 C140 1.528(6)
C137 C138 1.537(6)
N204 Mo2 1.651(4)
Mo2 N202 1.968(4)
Mo2 N201 1.971(4)
Mo2 N203 1.973(4)
N201 C211 1.457(5)
N201 C217 1.501(6)
C211 C212 1.383(6)
C211 C216 1.434(6)
C212 C213 1.403(6)
C213 C214 1.406(6)
C213 C13B 1.518(7)
C214 C215 1.369(6)
C215 C216 1.415(6)
C215 C15B 1.501(6)
C217 C219 1.523(6)
C217 C218 1.530(6)
C217 C220 1.536(6)
N202 C221 1.447(5)
N202 C227 1.506(5)
C221 C222 1.394(6)
C221 C226 1.416(6)
C222 C223 1.414(6)
C223 C224 1.397(7)
C223 C23B 1.501(7)
C224 C225 1.386(6)
C225 C226 1.402(6)
C225 C25B 1.495(6)
C227 C229 1.507(6)
C227 C230 1.521(7)
C227 C228 1.547(6)
N203 C231 1.448(5)
N203 C237 1.518(6)
C231 C236 1.408(6)
C231 C232 1.415(6)
C232 C233 1.408(6)
C233 C234 1.399(7)
C233 C33B 1.469(7)
C234 C235 1.399(7)
C235 C236 1.414(6)
C235 C35B 1.502(7)
C237 C239 1.518(7)
C237 C238 1.527(8)
C237 C240 1.538(7)
N304 Mo3 1.658(4)
Mo3 N303 1.969(4)
Mo3 N301 1.972(4)
Mo3 N302 1.980(4)
N301 C311 1.442(6)
N301 C317 1.502(5)
C311 C312 1.398(6)
C311 C316 1.406(6)
C312 C313 1.397(6)
C313 C314 1.398(7)
C313 C13C 1.499(7)
C314 C315 1.387(7)
C315 C316 1.407(6)
C315 C15C 1.507(6)
C317 C319 1.530(7)
C317 C320 1.530(7)
C317 C318 1.531(7)
N302 C321 1.441(5)
N302 C327 1.493(6)
C321 C322 1.381(6)
C321 C326 1.387(6)
C322 C323 1.402(6)
C323 C324 1.395(7)
C323 C23C 1.512(7)
C324 C325 1.386(7)
C325 C326 1.407(6)
C325 C25C 1.494(7)
C327 C330 1.522(7)
C327 C328 1.522(7)
C327 C329 1.529(7)
N303 C331 1.435(6)
N303 C337 1.516(6)
C331 C332 1.384(7)
C331 C336 1.399(6)
C332 C333 1.399(7)
C333 C334 1.409(7)
C333 C33C 1.500(7)
C334 C335 1.392(7)
C335 C336 1.401(6)
C335 C35C 1.500(7)
C337 C338 1.507(7)
C337 C340 1.532(7)
C337 C339 1.542(7)
N4W Mo3A 1.647(12)
Mo3A N1W 1.966(10)
Mo3A N2W 1.975(10)
Mo3A N3W 1.989(10)
N1W C11W 1.448(11)
N1W C17W 1.497(11)
C11W C12W 1.396(12)
C11W C16W 1.405(12)
C12W C13W 1.392(12)
C13W C14W 1.398(12)
C13W C13X 1.505(12)
C14W C15W 1.387(12)
C15W C16W 1.407(12)
C15W C15X 1.501(12)
C17W C20W 1.521(13)
C17W C19W 1.529(12)
C17W C18W 1.531(13)
N2W C21W 1.427(11)
N2W C27W 1.507(11)
C21W C22W 1.395(12)
C21W C26W 1.404(12)
C22W C23W 1.402(12)
C23W C24W 1.402(12)
C23W C23X 1.501(12)
C24W C25W 1.384(12)
C25W C26W 1.407(12)
C25W C25X 1.494(12)
C27W C29W 1.522(13)
C27W C30W 1.529(13)
C27W C28W 1.536(13)
N3W C31W 1.453(11)
N3W C37W 1.493(11)
C31W C32W 1.380(12)
C31W C36W 1.414(12)
C32W C33W 1.400(12)
C33W C34W 1.392(12)
C33W C33X 1.496(12)
C34W C35W 1.371(12)
C35W C36W 1.413(12)
C35W C35X 1.502(12)
C37W C39W 1.525(13)
C37W C40W 1.530(13)
C37W C38W 1.532(13)
N404 Mo4 1.659(4)
Mo4 N403 1.967(4)
Mo4 N401 1.972(3)
Mo4 N402 1.987(4)
N401 C411 1.442(5)
N401 C417 1.499(5)
C411 C416 1.399(6)
C411 C412 1.401(5)
C412 C413 1.391(6)
C413 C414 1.404(6)
C413 C13D 1.495(7)
C414 C415 1.390(6)
C415 C416 1.399(6)
C415 C15D 1.493(6)
C417 C419 1.527(7)
C417 C420 1.536(6)
C417 C418 1.551(6)
N402 C421 1.436(5)
N402 C427 1.504(5)
C421 C422 1.379(6)
C421 C426 1.400(6)
C422 C423 1.394(6)
C423 C424 1.392(6)
C423 C23D 1.519(6)
C424 C425 1.380(6)
C425 C426 1.403(6)
C425 C25D 1.507(6)
C427 C428 1.526(6)
C427 C430 1.531(6)
C427 C429 1.535(7)
N403 C431 1.436(5)
N403 C437 1.500(5)
C431 C432 1.377(6)
C431 C436 1.416(6)
C432 C433 1.392(6)
C433 C434 1.411(6)
C433 C33D 1.488(7)
C434 C435 1.391(7)
C435 C436 1.383(6)
C435 C35D 1.518(6)
C437 C438 1.522(7)
C437 C440 1.534(7)
C437 C439 1.537(7)
N4Y Mo4A 1.628(12)
Mo4A N2Y 1.974(10)
Mo4A N3Y 1.976(10)
Mo4A N1Y 1.985(10)
N1Y C11Y 1.448(11)
N1Y C17Y 1.507(12)
C11Y C16Y 1.398(12)
C11Y C12Y 1.402(12)
C12Y C13Y 1.403(12)
C13Y C14Y 1.393(12)
C13Y C13Z 1.501(12)
C14Y C15Y 1.392(12)
C15Y C16Y 1.404(12)
C15Y C15Z 1.494(12)
C17Y C20Y 1.522(13)
C17Y C19Y 1.522(13)
C17Y C18Y 1.533(13)
N2Y C21Y 1.439(11)
N2Y C27Y 1.506(11)
C21Y C22Y 1.384(12)
C21Y C26Y 1.410(12)
C22Y C23Y 1.397(12)
C23Y C24Y 1.404(12)
C23Y C23Z 1.495(12)
C24Y C25Y 1.379(12)
C25Y C26Y 1.408(12)
C25Y C25Z 1.503(12)
C27Y C28Y 1.524(13)
C27Y C30Y 1.527(13)
C27Y C29Y 1.527(13)
N3Y C31Y 1.431(11)
N3Y C37Y 1.510(12)
C31Y C32Y 1.397(12)
C31Y C36Y 1.401(12)
C32Y C33Y 1.403(12)
C33Y C34Y 1.391(12)
C33Y C33Z 1.505(12)
C34Y C35Y 1.383(12)
C35Y C36Y 1.405(12)
C35Y C35Z 1.498(13)
C37Y C40Y 1.524(13)
C37Y C38Y 1.527(13)
C37Y C39Y 1.527(13)
